data_7127477
loop_
_publ_author_name
'Watt, Fabian A.'
'McCabe, Karl N.'
'Schoch, Roland'
'Maron, Laurent'
'Hohloch, Stephan'

_publ_section_title
;
 A transient lanthanum phosphinidene complex.
;
_journal_issue 98
_journal_name_full 'Chemical communications (Cambridge, England)'
_journal_page_first 15410
_journal_page_last 15413
_journal_paper_doi 10.1039/d0cc06670b
_journal_volume 56
_journal_year 2020
_chemical_formula_moiety 'C65 H96 K La N2 O7 P2'
_chemical_formula_sum 'C65 H96 K La N2 O7 P2'
_chemical_formula_weight 1257.38
_space_group_crystal_system triclinic
_space_group_IT_number 2
_space_group_name_Hall '-P 1'
_space_group_name_H-M_alt 'P -1'
_atom_sites_solution_hydrogens geom
_atom_sites_solution_primary dual
_audit_creation_date 2020-07-17
_audit_creation_method
;
Olex2 1.2
(compiled 2018.05.29 svn.r3508 for OlexSys, GUI svn.r5506)
;
_audit_update_record
;
2020-08-01 deposited with the CCDC.	2020-11-06 downloaded from the CCDC.
;
_cell_angle_alpha 116.117(2)
_cell_angle_beta 98.326(2)
_cell_angle_gamma 99.911(2)
_cell_formula_units_Z 4
_cell_length_a 13.3178(9)
_cell_length_b 25.2864(17)
_cell_length_c 25.5213(17)
_cell_measurement_reflns_used 24047
_cell_measurement_temperature 120(2)
_cell_measurement_theta_max 2.036
_cell_measurement_theta_min 27.096
_cell_volume 7361.7(9)
_computing_cell_refinement 'Bruker Apex3 suite, 2020'
_computing_data_collection 'Bruker Apex3 suite, 2020'
_computing_data_reduction 'Bruker Apex3 suite, 2020'
_computing_molecular_graphics 'Olex2 (Dolomanov et al., 2009)'
_computing_publication_material 'Olex2 (Dolomanov et al., 2009)'
_computing_structure_refinement 'XL (Sheldrick, 2008)'
_computing_structure_solution 'XT (Sheldrick, 2015)'
_diffrn_ambient_temperature 120.0
_diffrn_measured_fraction_theta_full 0.999
_diffrn_measured_fraction_theta_max 0.997
_diffrn_measurement_device_type 'Bruker D8 Venture'
_diffrn_measurement_method 'omega phi scans'
_diffrn_radiation_type MoK\a
_diffrn_radiation_wavelength 0.71073
_diffrn_reflns_av_R_equivalents 0.0938
_diffrn_reflns_av_unetI/netI 0.0322
_diffrn_reflns_Laue_measured_fraction_full 0.999
_diffrn_reflns_Laue_measured_fraction_max 0.997
_diffrn_reflns_limit_h_max 17
_diffrn_reflns_limit_h_min -17
_diffrn_reflns_limit_k_max 32
_diffrn_reflns_limit_k_min -32
_diffrn_reflns_limit_l_max 32
_diffrn_reflns_limit_l_min -32
_diffrn_reflns_number 672658
_diffrn_reflns_point_group_measured_fraction_full 0.999
_diffrn_reflns_point_group_measured_fraction_max 0.997
_diffrn_reflns_theta_full 25.242
_diffrn_reflns_theta_max 27.096
_diffrn_reflns_theta_min 2.036
_exptl_absorpt_coefficient_mu 0.725
_exptl_absorpt_correction_T_max 0.7455
_exptl_absorpt_correction_T_min 0.6585
_exptl_absorpt_correction_type multi-scan
_exptl_absorpt_process_details
;
SADABS-2016/2 (Bruker,2016/2) was used for absorption correction.
wR2(int) was 0.1284 before and 0.0567 after correction.
The Ratio of minimum to maximum transmission is 0.8833.
The \l/2 correction factor is Not present.
;
_exptl_crystal_colour yellow
_exptl_crystal_density_diffrn 1.134
_exptl_crystal_description block
_exptl_crystal_F_000 2648
_exptl_crystal_size_max 0.26
_exptl_crystal_size_mid 0.22
_exptl_crystal_size_min 0.04
_refine_diff_density_max 4.627
_refine_diff_density_min -1.625
_refine_diff_density_rms 0.101
_refine_ls_extinction_method none
_refine_ls_goodness_of_fit_ref 1.084
_refine_ls_hydrogen_treatment constr
_refine_ls_matrix_type full
_refine_ls_number_parameters 1441
_refine_ls_number_reflns 32352
_refine_ls_number_restraints 36
_refine_ls_restrained_S_all 1.088
_refine_ls_R_factor_all 0.0824
_refine_ls_R_factor_gt 0.0518
_refine_ls_shift/su_max 0.001
_refine_ls_shift/su_mean 0.000
_refine_ls_structure_factor_coef Fsqd
_refine_ls_weighting_details 'w=1/[\s^2^(Fo^2^)+(0.0440P)^2^+27.7958P] where P=(Fo^2^+2Fc^2^)/3'
_refine_ls_weighting_scheme calc
_refine_ls_wR_factor_gt 0.1182
_refine_ls_wR_factor_ref 0.1437
_reflns_Friedel_coverage 0.000
_reflns_number_gt 24047
_reflns_number_total 32352
_reflns_threshold_expression 'I > 2\s(I)'
_cod_data_source_file d0cc06670b2.cif
_cod_data_source_block fw_0124n_0m
_cod_depositor_comments
;
Adding full bibliography for 7127476--7127479.cif.

2024-12-16
Z value and formula fixed to values more according to usual
chemical conventions.                 miguel
;
_cod_original_formula_sum 'C130 H192 K2 La2 N4 O14 P4'
_cod_original_formula_weight 2514.76
_cod_original_formula_moiety '2(C65 H96 K La N2 O7 P2)'
_cod_original_formula_units_Z 2
_cod_database_code 7127477
_shelx_shelxl_version_number 2017/1
_shelx_space_group_comment
;
The symmetry employed for this shelxl refinement is uniquely defined
by the following loop, which should always be used as a source of
symmetry information in preference to the above space-group names.
They are only intended as comments.
;
_shelx_estimated_absorpt_t_max 0.972
_shelx_estimated_absorpt_t_min 0.834
_exptl_absorpt_special_details 'Blessing, 1995'
_olex2_refinement_description
;
1. Fixed Uiso
 At 1.2 times of:
  All C(H) groups, All C(H,H) groups
 At 1.5 times of:
  All C(H,H,H) groups
2. Uiso/Uaniso restraints and constraints
Uanis(C56A) \\sim Ueq, Uanis(C57A) \\sim Ueq, Uanis(C58A) \\sim Ueq,
Uanis(C59A) \\sim Ueq, Uanis(C60A) \\sim Ueq, Uanis(C61A) \\sim Ueq: with sigma
of 0.001 and sigma for terminal atoms of 0.002
3.a Ternary CH refined with riding coordinates:
 C29(H29), C56(H56), C59(H59), C26(H26), C29A(H29A), C26A(H26A), C56A(H56A),
 C59A(H59A)
3.b Secondary CH2 refined with riding coordinates:
 C25(H25A,H25B), C111(H11A,H11B), C110(H11C,H11D), C104(H10A,H10B), C103(H10C,
 H10D), C101(H10E,H10F), C25A(H25C,H25D), C105(H10G,H10H), C102(H10I,H10J),
 C100(H10K,H10L), C108(H10M,H10N), C109(H10O,H10P), C106(H10Q,H10R), C107(H10S,
 H10T), C206(H20A,H20B), C209(H20C,H20D), C201(H20E,H20F), C210(H21B,H21C),
 C205(H20G,H20H), C204(H20I,H20J), C200(H20K,H20L), C208(H20M,H20N), C207(H20O,
 H20P), C202(H20Q,H20R), C203(H20S,H20T), C211(H21D,H21E)
3.c Aromatic/amide H refined with riding coordinates:
 C21(H21), C15(H15), C19A(H19A), C14(H14), C42(H42), C12(H12), C72A(H72A),
 C44A(H44A), C19(H19), C45A(H45A), C21A(H21A), C42A(H42A), C51A(H51A), C45(H45),
  C12A(H12A), C15A(H15A), C44(H44), C14A(H14A), C49(H49), C74A(H74A), C51(H51),
 C49A(H49A), C74(H74), C72(H72)
3.d Idealised Me refined as rotating group:
 C58(H58A,H58B,H58C), C23(H23A,H23B,H23C), C60(H60A,H60B,H60C), C53(H53A,H53B,
 H53C), C61(H61A,H61B,H61C), C77A(H77D,H77E,H77F), C23A(H23D,H23E,H23F),
 C27(H27A,H27B,H27C), C76A(H76D,H76E,H76F), C30(H30A,H30B,H30C), C31(H31A,H31B,
 H31C), C55A(H55D,H55E,H55F), C76(H76A,H76B,H76C), C28(H28A,H28B,H28C),
 C57(H57A,H57B,H57C), C16(H16A,H16B,H16C), C46A(H46D,H46E,H46F), C27A(H27D,H27E,
 H27F), C46(H46A,H46B,H46C), C55(H55A,H55B,H55C), C24(H24A,H24B,H24C),
 C53A(H53D,H53E,H53F), C78(H78A,H78B,H78C), C24A(H24D,H24E,H24F), C31A(H31D,
 H31E,H31F), C78A(H78D,H78E,H78F), C30A(H30D,H30E,H30F), C54(H54A,H54B,H54C),
 C16A(H16D,H16E,H16F), C54A(H54D,H54E,H54F), C28A(H28D,H28E,H28F), C77(H77A,
 H77B,H77C), C61A(H61D,H61E,H61F), C57A(H57D,H57E,H57F), C60A(H60D,H60E,H60F),
 C58A(H58D,H58E,H58F)
;

loop_
_space_group_symop_operation_xyz
'x, y, z'
'-x, -y, -z'

loop_
_atom_site_label
_atom_site_type_symbol
_atom_site_fract_x
_atom_site_fract_y
_atom_site_fract_z
_atom_site_U_iso_or_equiv
_atom_site_adp_type
_atom_site_occupancy
_atom_site_site_symmetry_order
_atom_site_calc_flag
_atom_site_refinement_flags_posn
_atom_site_refinement_flags_adp
_atom_site_refinement_flags_occupancy
_atom_site_disorder_assembly
_atom_site_disorder_group
La1 La 0.79968(2) 0.91814(2) 0.67236(2) 0.02489(6) Uani 1 1 d . . . . .
La1A La -0.06898(2) 0.47588(2) 0.24366(2) 0.02854(6) Uani 1 1 d . . . . .
K1 K 0.44717(7) 0.75839(4) 0.46974(4) 0.03136(19) Uani 1 1 d . . . . .
K1A K 0.12410(8) 0.32384(5) 0.07029(4) 0.0377(2) Uani 1 1 d . . . . .
P2 P 0.91178(8) 0.81149(5) 0.62618(5) 0.0271(2) Uani 1 1 d . . . . .
P1 P 0.70587(8) 1.03363(5) 0.73949(5) 0.0273(2) Uani 1 1 d . . . . .
P1A P 0.05251(8) 0.60989(5) 0.27085(5) 0.0309(2) Uani 1 1 d . . . . .
P2A P -0.20083(12) 0.36202(6) 0.25113(8) 0.0518(4) Uani 1 1 d . . . . .
O70 O 0.7757(2) 0.89991(14) 0.75029(14) 0.0335(7) Uani 1 1 d . . . . .
O100 O 0.4175(2) 0.77289(13) 0.36302(14) 0.0350(7) Uani 1 1 d . . . . .
O105 O 0.3541(2) 0.84594(14) 0.46464(15) 0.0375(7) Uani 1 1 d . . . . .
O102 O 0.4631(2) 0.63686(14) 0.44285(14) 0.0359(7) Uani 1 1 d . . . . .
O70A O 0.0440(3) 0.49804(15) 0.32964(13) 0.0387(7) Uani 1 1 d . . . . .
O104 O 0.2996(2) 0.79775(15) 0.53857(14) 0.0401(7) Uani 1 1 d . . . . .
O101 O 0.5148(2) 0.68378(14) 0.36915(14) 0.0356(7) Uani 1 1 d . . . . .
O103 O 0.3826(2) 0.70258(15) 0.53899(15) 0.0398(7) Uani 1 1 d . . . . .
N1 N 0.7055(3) 0.95827(15) 0.61510(15) 0.0270(7) Uani 1 1 d . . . . .
O203 O 0.0424(3) 0.28814(17) -0.05133(15) 0.0502(9) Uani 1 1 d . . . . .
O204 O 0.1592(3) 0.40558(17) 0.02749(17) 0.0513(9) Uani 1 1 d . . . . .
N2 N 0.9921(3) 0.94677(15) 0.67929(17) 0.0303(7) Uani 1 1 d . . . . .
O205 O 0.3100(3) 0.41990(18) 0.12460(16) 0.0542(9) Uani 1 1 d . . . . .
N1A N -0.0389(3) 0.49409(16) 0.16027(15) 0.0290(7) Uani 1 1 d . . . . .
O201 O 0.1265(4) 0.22370(19) 0.09600(18) 0.0618(11) Uani 1 1 d . . . . .
O202 O -0.0034(3) 0.20171(17) -0.01058(18) 0.0561(10) Uani 1 1 d . . . . .
O200 O 0.2587(3) 0.3394(2) 0.17203(16) 0.0584(10) Uani 1 1 d . . . . .
N2A N -0.2472(3) 0.47714(17) 0.2622(2) 0.0397(9) Uani 1 1 d . . . . .
C40 C 1.0690(3) 0.91987(19) 0.69047(19) 0.0292(8) Uani 1 1 d . . . . .
C11A C 0.0957(3) 0.5884(2) 0.20166(19) 0.0302(9) Uani 1 1 d . . . . .
C17 C 0.7165(3) 0.91597(18) 0.55815(18) 0.0274(8) Uani 1 1 d . . . . .
C29 C 0.6349(3) 1.0442(2) 0.7995(2) 0.0351(9) Uani 1 1 d . . . . .
H29 H 0.594875 1.075242 0.803582 0.042 Uiso 1 1 calc R . . . .
C21 C 0.7085(3) 0.8114(2) 0.4890(2) 0.0366(10) Uani 1 1 d . . . . .
H21 H 0.689344 0.769073 0.477314 0.044 Uiso 1 1 calc R . . . .
C22 C 0.6855(3) 0.85253(19) 0.54187(19) 0.0305(9) Uani 1 1 d . . . . .
C56 C 0.9345(3) 0.7730(2) 0.5492(2) 0.0352(10) Uani 1 1 d . . . . .
H56 H 0.863707 0.750949 0.520271 0.042 Uiso 1 1 calc R . . . .
C59 C 0.8780(3) 0.74756(19) 0.6433(2) 0.0336(9) Uani 1 1 d . . . . .
H59 H 0.934969 0.725929 0.637497 0.040 Uiso 1 1 calc R . . . .
C18A C -0.1796(3) 0.4238(2) 0.06785(19) 0.0334(9) Uani 1 1 d . . . . .
C71A C 0.0793(3) 0.52319(19) 0.43302(19) 0.0311(9) Uani 1 1 d . . . . .
C70 C 0.7374(4) 0.8847(2) 0.7888(2) 0.0360(10) Uani 1 1 d . . . . .
C15 C 0.5498(3) 0.97594(18) 0.56714(19) 0.0304(9) Uani 1 1 d . . . . .
H15 H 0.558779 0.952561 0.527948 0.037 Uiso 1 1 calc R . . . .
C13 C 0.4464(3) 1.03500(19) 0.6291(2) 0.0327(9) Uani 1 1 d . . . . .
C19A C -0.2373(4) 0.3640(2) 0.0265(2) 0.0383(10) Uani 1 1 d . . . . .
H19A H -0.294797 0.357251 -0.004512 0.046 Uiso 1 1 calc R . . . .
C11 C 0.6057(3) 1.02021(17) 0.67519(18) 0.0269(8) Uani 1 1 d . . . . .
C17A C -0.0934(3) 0.43431(19) 0.11277(18) 0.0295(9) Uani 1 1 d . . . . .
C47 C 1.0289(3) 1.01036(19) 0.6983(2) 0.0317(9) Uani 1 1 d . . . . .
C14 C 0.4659(3) 1.0018(2) 0.5735(2) 0.0336(9) Uani 1 1 d . . . . .
H14 H 0.419999 0.996603 0.538489 0.040 Uiso 1 1 calc R . . . .
C58 C 0.9857(4) 0.8209(2) 0.5336(2) 0.0407(11) Uani 1 1 d . . . . .
H58A H 0.942751 0.849766 0.538417 0.061 Uiso 1 1 calc GR . . . .
H58B H 0.991235 0.800911 0.491814 0.061 Uiso 1 1 calc GR . . . .
H58C H 1.056198 0.842943 0.560603 0.061 Uiso 1 1 calc GR . . . .
C41 C 1.0441(3) 0.85636(17) 0.67376(18) 0.0257(8) Uani 1 1 d . . . . .
C10 C 0.6223(3) 0.98362(17) 0.61773(19) 0.0265(8) Uani 1 1 d . . . . .
C42 C 1.1199(3) 0.8322(2) 0.69147(19) 0.0305(9) Uani 1 1 d . . . . .
H42 H 1.100765 0.790170 0.681115 0.037 Uiso 1 1 calc R . . . .
C12 C 0.5181(3) 1.04382(19) 0.6794(2) 0.0317(9) Uani 1 1 d . . . . .
H12 H 0.507086 1.066781 0.718204 0.038 Uiso 1 1 calc R . . . .
C18 C 0.7665(3) 0.93539(19) 0.52236(19) 0.0322(9) Uani 1 1 d . . . . .
C72A C 0.1375(4) 0.5192(2) 0.48030(19) 0.0340(9) Uani 1 1 d . . . . .
H72A H 0.119310 0.535086 0.517893 0.041 Uiso 1 1 calc R . . . .
C10A C 0.0345(3) 0.5320(2) 0.15104(19) 0.0313(9) Uani 1 1 d . . . . .
C44A C -0.4623(3) 0.4425(2) 0.32931(19) 0.0335(9) Uani 1 1 d . . . . .
H44A H -0.514878 0.460371 0.346029 0.040 Uiso 1 1 calc R . . . .
C25 C 0.6411(3) 0.83408(19) 0.5817(2) 0.0343(9) Uani 1 1 d . . . . .
H25A H 0.640081 0.791677 0.572756 0.041 Uiso 1 1 calc R . . . .
H25B H 0.571389 0.841712 0.585541 0.041 Uiso 1 1 calc R . . . .
C52A C -0.2467(3) 0.58302(19) 0.28845(19) 0.0300(9) Uani 1 1 d . . . . .
C47A C -0.2823(3) 0.52094(19) 0.2483(2) 0.0323(9) Uani 1 1 d . . . . .
C19 C 0.7856(4) 0.8921(2) 0.4703(2) 0.0378(10) Uani 1 1 d . . . . .
H19 H 0.818319 0.905063 0.445734 0.045 Uiso 1 1 calc R . . . .
C40A C -0.3149(3) 0.4486(2) 0.2838(2) 0.0353(10) Uani 1 1 d . . . . .
C20 C 0.7576(4) 0.8300(2) 0.4536(2) 0.0399(11) Uani 1 1 d . . . . .
C73A C 0.2214(4) 0.4927(2) 0.4748(2) 0.0374(10) Uani 1 1 d . . . . .
C43A C -0.4547(3) 0.3875(2) 0.32709(19) 0.0334(9) Uani 1 1 d . . . . .
C70A C 0.1044(3) 0.4986(2) 0.37673(19) 0.0332(9) Uani 1 1 d . . . . .
C43 C 1.2226(3) 0.8663(2) 0.7236(2) 0.0331(9) Uani 1 1 d . . . . .
C48A C -0.3495(4) 0.5009(2) 0.1923(2) 0.0408(11) Uani 1 1 d . . . . .
C20A C -0.2124(4) 0.3144(2) 0.0298(2) 0.0416(11) Uani 1 1 d . . . . .
C111 C 0.4275(4) 0.8364(2) 0.3830(2) 0.0416(11) Uani 1 1 d . . . . .
H11A H 0.422815 0.844430 0.348174 0.050 Uiso 1 1 calc R . . . .
H11B H 0.496722 0.860916 0.411736 0.050 Uiso 1 1 calc R . . . .
C26 C 0.7865(3) 1.11232(19) 0.7636(2) 0.0330(9) Uani 1 1 d . . . . .
H26 H 0.848323 1.122020 0.796714 0.040 Uiso 1 1 calc R . . . .
C45A C -0.3962(3) 0.4721(2) 0.30812(19) 0.0322(9) Uani 1 1 d . . . . .
H45A H -0.405333 0.509195 0.309865 0.039 Uiso 1 1 calc R . . . .
C48 C 1.0588(3) 1.0303(2) 0.6580(2) 0.0360(10) Uani 1 1 d . . . . .
C23 C 0.8007(4) 1.0022(2) 0.5413(2) 0.0359(10) Uani 1 1 d . . . . .
H23A H 0.739933 1.019370 0.545932 0.054 Uiso 1 1 calc GR . . . .
H23B H 0.830477 1.007764 0.510516 0.054 Uiso 1 1 calc GR . . . .
H23C H 0.854134 1.023263 0.579744 0.054 Uiso 1 1 calc GR . . . .
C21A C -0.1281(4) 0.3246(2) 0.0746(2) 0.0393(10) Uani 1 1 d . . . . .
H21A H -0.111378 0.290401 0.076656 0.047 Uiso 1 1 calc R . . . .
C60 C 0.7744(4) 0.7024(2) 0.5993(3) 0.0461(12) Uani 1 1 d . . . . .
H60A H 0.718446 0.723474 0.603232 0.069 Uiso 1 1 calc GR . . . .
H60B H 0.755912 0.668802 0.608535 0.069 Uiso 1 1 calc GR . . . .
H60C H 0.782639 0.686118 0.557964 0.069 Uiso 1 1 calc GR . . . .
C42A C -0.3753(3) 0.3640(2) 0.3034(2) 0.0354(10) Uani 1 1 d . . . . .
H42A H -0.368721 0.326224 0.301018 0.042 Uiso 1 1 calc R . . . .
C53 C 1.0518(4) 0.9851(2) 0.5942(2) 0.0428(11) Uani 1 1 d . . . . .
H53A H 1.101854 0.960737 0.593888 0.064 Uiso 1 1 calc GR . . . .
H53B H 1.068777 1.006848 0.571681 0.064 Uiso 1 1 calc GR . . . .
H53C H 0.980253 0.958022 0.575481 0.064 Uiso 1 1 calc GR . . . .
C52 C 1.0385(3) 1.0535(2) 0.7580(2) 0.0359(10) Uani 1 1 d . . . . .
C61 C 0.8699(4) 0.7709(2) 0.7080(2) 0.0417(11) Uani 1 1 d . . . . .
H61A H 0.937843 0.798185 0.735394 0.063 Uiso 1 1 calc GR . . . .
H61B H 0.850854 0.736271 0.715757 0.063 Uiso 1 1 calc GR . . . .
H61C H 0.815798 0.793298 0.714679 0.063 Uiso 1 1 calc GR . . . .
C110 C 0.3418(4) 0.8543(2) 0.4127(2) 0.0443(12) Uani 1 1 d . . . . .
H11C H 0.345065 0.897541 0.424497 0.053 Uiso 1 1 calc R . . . .
H11D H 0.272451 0.828710 0.384519 0.053 Uiso 1 1 calc R . . . .
C51A C -0.2767(4) 0.6247(2) 0.2714(2) 0.0344(9) Uani 1 1 d . . . . .
H51A H -0.251092 0.667179 0.298921 0.041 Uiso 1 1 calc R . . . .
C77A C 0.2817(4) 0.4874(3) 0.5262(2) 0.0498(13) Uani 1 1 d . . . . .
H77D H 0.280235 0.521039 0.564542 0.075 Uiso 1 1 calc GR . . . .
H77E H 0.354839 0.489373 0.523528 0.075 Uiso 1 1 calc GR . . . .
H77F H 0.249338 0.448350 0.523900 0.075 Uiso 1 1 calc GR . . . .
C23A C -0.2128(4) 0.4766(2) 0.0653(2) 0.0408(11) Uani 1 1 d . . . . .
H23D H -0.271149 0.461256 0.029721 0.061 Uiso 1 1 calc GR . . . .
H23E H -0.153325 0.503472 0.062836 0.061 Uiso 1 1 calc GR . . . .
H23F H -0.235675 0.499554 0.101708 0.061 Uiso 1 1 calc GR . . . .
C27 C 0.8296(4) 1.1125(2) 0.7110(2) 0.0384(10) Uani 1 1 d . . . . .
H27A H 0.865872 1.080190 0.696312 0.058 Uiso 1 1 calc GR . . . .
H27B H 0.879198 1.152199 0.724877 0.058 Uiso 1 1 calc GR . . . .
H27C H 0.771286 1.105257 0.678388 0.058 Uiso 1 1 calc GR . . . .
C76A C -0.0109(4) 0.5523(2) 0.4404(2) 0.0361(10) Uani 1 1 d . . . . .
H76D H -0.020583 0.565113 0.481170 0.054 Uiso 1 1 calc GR . . . .
H76E H -0.075395 0.522789 0.410828 0.054 Uiso 1 1 calc GR . . . .
H76F H 0.004567 0.588067 0.434029 0.054 Uiso 1 1 calc GR . . . .
C75 C 0.7963(4) 0.9089(2) 0.8484(2) 0.0440(11) Uani 1 1 d . . . . .
C30 C 0.5580(4) 0.9833(2) 0.7814(2) 0.0433(11) Uani 1 1 d . . . . .
H30A H 0.508732 0.969466 0.742633 0.065 Uiso 1 1 calc GR . . . .
H30B H 0.518739 0.988404 0.812211 0.065 Uiso 1 1 calc GR . . . .
H30C H 0.597076 0.952865 0.777783 0.065 Uiso 1 1 calc GR . . . .
C71 C 0.6377(4) 0.8438(2) 0.7700(2) 0.0394(10) Uani 1 1 d . . . . .
C22A C -0.0653(3) 0.3842(2) 0.1178(2) 0.0322(9) Uani 1 1 d . . . . .
C45 C 1.1755(3) 0.9529(2) 0.7195(2) 0.0360(10) Uani 1 1 d . . . . .
H45 H 1.197193 0.994316 0.728161 0.043 Uiso 1 1 calc R . . . .
C104 C 0.4623(4) 0.6234(2) 0.4910(2) 0.0410(11) Uani 1 1 d . . . . .
H10A H 0.527582 0.647948 0.523404 0.049 Uiso 1 1 calc R . . . .
H10B H 0.458078 0.579578 0.476793 0.049 Uiso 1 1 calc R . . . .
C12A C 0.1751(3) 0.6272(2) 0.1953(2) 0.0367(10) Uani 1 1 d . . . . .
H12A H 0.216994 0.663326 0.230143 0.044 Uiso 1 1 calc R . . . .
C103 C 0.5477(4) 0.6239(2) 0.4162(2) 0.0401(11) Uani 1 1 d . . . . .
H10C H 0.555753 0.583438 0.409595 0.048 Uiso 1 1 calc R . . . .
H10D H 0.614061 0.655146 0.442866 0.048 Uiso 1 1 calc R . . . .
C15A C 0.0544(4) 0.5213(2) 0.0949(2) 0.0403(11) Uani 1 1 d . . . . .
H15A H 0.014232 0.485127 0.059594 0.048 Uiso 1 1 calc R . . . .
C101 C 0.4851(4) 0.6872(2) 0.3151(2) 0.0426(11) Uani 1 1 d . . . . .
H10E H 0.412023 0.662082 0.293258 0.051 Uiso 1 1 calc R . . . .
H10F H 0.532092 0.671166 0.288628 0.051 Uiso 1 1 calc R . . . .
C25A C 0.0170(4) 0.3961(2) 0.1685(2) 0.0347(9) Uani 1 1 d . . . . .
H25C H 0.088050 0.414757 0.167619 0.042 Uiso 1 1 calc R . . . .
H25D H 0.016860 0.360094 0.174651 0.042 Uiso 1 1 calc R . . . .
C31 C 0.7132(4) 1.0659(3) 0.8596(2) 0.0520(13) Uani 1 1 d . . . . .
H31A H 0.755038 1.036567 0.855055 0.078 Uiso 1 1 calc GR . . . .
H31B H 0.674828 1.069179 0.890366 0.078 Uiso 1 1 calc GR . . . .
H31C H 0.760009 1.105993 0.871752 0.078 Uiso 1 1 calc GR . . . .
C105 C 0.3684(4) 0.6383(2) 0.5143(2) 0.0401(11) Uani 1 1 d . . . . .
H10G H 0.303541 0.616144 0.481101 0.048 Uiso 1 1 calc R . . . .
H10H H 0.361639 0.625908 0.545645 0.048 Uiso 1 1 calc R . . . .
C102 C 0.5241(4) 0.6244(2) 0.3573(2) 0.0405(11) Uani 1 1 d . . . . .
H10I H 0.581439 0.614805 0.336931 0.049 Uiso 1 1 calc R . . . .
H10J H 0.457619 0.593257 0.330683 0.049 Uiso 1 1 calc R . . . .
C55A C -0.1785(4) 0.6059(2) 0.3511(2) 0.0428(11) Uani 1 1 d . . . . .
H55D H -0.207335 0.580915 0.368562 0.064 Uiso 1 1 calc GR . . . .
H55E H -0.177332 0.648593 0.376637 0.064 Uiso 1 1 calc GR . . . .
H55F H -0.106679 0.603137 0.348637 0.064 Uiso 1 1 calc GR . . . .
C41A C -0.3045(4) 0.3932(2) 0.2829(2) 0.0381(10) Uani 1 1 d . . . . .
C44 C 1.2486(3) 0.9269(2) 0.7356(2) 0.0372(10) Uani 1 1 d . . . . .
H44 H 1.319062 0.951111 0.755543 0.045 Uiso 1 1 calc R . . . .
C100 C 0.4932(4) 0.7527(2) 0.3308(2) 0.0418(11) Uani 1 1 d . . . . .
H10K H 0.564694 0.778299 0.355652 0.050 Uiso 1 1 calc R . . . .
H10L H 0.480690 0.756373 0.293480 0.050 Uiso 1 1 calc R . . . .
C13A C 0.1953(4) 0.6150(2) 0.1395(2) 0.0446(12) Uani 1 1 d . . . . .
C76 C 0.5752(4) 0.8172(2) 0.7063(2) 0.0453(12) Uani 1 1 d . . . . .
H76A H 0.561057 0.850099 0.698369 0.068 Uiso 1 1 calc GR . . . .
H76B H 0.508477 0.789163 0.700031 0.068 Uiso 1 1 calc GR . . . .
H76C H 0.615281 0.794835 0.678744 0.068 Uiso 1 1 calc GR . . . .
C28 C 0.7309(4) 1.1630(2) 0.7876(2) 0.0436(11) Uani 1 1 d . . . . .
H28A H 0.670642 1.155523 0.755904 0.065 Uiso 1 1 calc GR . . . .
H28B H 0.780122 1.202501 0.800296 0.065 Uiso 1 1 calc GR . . . .
H28C H 0.706255 1.163544 0.822199 0.065 Uiso 1 1 calc GR . . . .
C14A C 0.1312(4) 0.5622(2) 0.0901(2) 0.0449(12) Uani 1 1 d . . . . .
H14A H 0.140219 0.553740 0.051140 0.054 Uiso 1 1 calc R . . . .
C49 C 1.0978(4) 1.0931(2) 0.6788(2) 0.0420(11) Uani 1 1 d . . . . .
H49 H 1.116607 1.106799 0.651501 0.050 Uiso 1 1 calc R . . . .
C57 C 0.9975(4) 0.7259(2) 0.5391(2) 0.0467(12) Uani 1 1 d . . . . .
H57A H 1.067153 0.745686 0.567309 0.070 Uiso 1 1 calc GR . . . .
H57B H 1.005303 0.708602 0.497643 0.070 Uiso 1 1 calc GR . . . .
H57C H 0.960431 0.693286 0.545686 0.070 Uiso 1 1 calc GR . . . .
C74A C 0.2467(4) 0.4710(2) 0.4198(2) 0.0425(11) Uani 1 1 d . . . . .
H74A H 0.304619 0.453490 0.415254 0.051 Uiso 1 1 calc R . . . .
C16 C 0.3512(4) 1.0602(2) 0.6353(2) 0.0455(12) Uani 1 1 d . . . . .
H16A H 0.316057 1.055126 0.596193 0.068 Uiso 1 1 calc GR . . . .
H16B H 0.373576 1.103750 0.664886 0.068 Uiso 1 1 calc GR . . . .
H16C H 0.302276 1.038204 0.648694 0.068 Uiso 1 1 calc GR . . . .
C50A C -0.3420(4) 0.6063(2) 0.2161(2) 0.0418(11) Uani 1 1 d . . . . .
C108 C 0.3047(4) 0.8598(2) 0.5542(2) 0.0461(12) Uani 1 1 d . . . . .
H10M H 0.376589 0.886000 0.577774 0.055 Uiso 1 1 calc R . . . .
H10N H 0.254776 0.874218 0.579082 0.055 Uiso 1 1 calc R . . . .
C46A C -0.5308(4) 0.3544(3) 0.3484(2) 0.0463(12) Uani 1 1 d . . . . .
H46D H -0.548759 0.384312 0.383520 0.070 Uiso 1 1 calc GR . . . .
H46E H -0.498088 0.327692 0.359406 0.070 Uiso 1 1 calc GR . . . .
H46F H -0.594951 0.329834 0.315920 0.070 Uiso 1 1 calc GR . . . .
C109 C 0.2769(4) 0.8634(2) 0.4971(3) 0.0456(12) Uani 1 1 d . . . . .
H10O H 0.206394 0.835694 0.472688 0.055 Uiso 1 1 calc R . . . .
H10P H 0.275297 0.905573 0.506478 0.055 Uiso 1 1 calc R . . . .
C51 C 1.0794(4) 1.1153(2) 0.7770(2) 0.0430(11) Uani 1 1 d . . . . .
H51 H 1.086587 1.144294 0.817675 0.052 Uiso 1 1 calc R . . . .
C29A C 0.1721(4) 0.6524(3) 0.3328(2) 0.0491(13) Uani 1 1 d . . . . .
H29A H 0.212566 0.686448 0.328001 0.059 Uiso 1 1 calc R . . . .
C27A C -0.0870(4) 0.6452(2) 0.2099(3) 0.0463(12) Uani 1 1 d . . . . .
H27D H -0.045491 0.643629 0.180720 0.069 Uiso 1 1 calc GR . . . .
H27E H -0.133008 0.672078 0.211858 0.069 Uiso 1 1 calc GR . . . .
H27F H -0.129946 0.604060 0.197159 0.069 Uiso 1 1 calc GR . . . .
C46 C 1.3031(4) 0.8401(2) 0.7451(2) 0.0445(11) Uani 1 1 d . . . . .
H46A H 1.296082 0.843030 0.783921 0.067 Uiso 1 1 calc GR . . . .
H46B H 1.373931 0.863032 0.749748 0.067 Uiso 1 1 calc GR . . . .
H46C H 1.291339 0.797093 0.715475 0.067 Uiso 1 1 calc GR . . . .
C49A C -0.3791(4) 0.5442(3) 0.1775(2) 0.0476(13) Uani 1 1 d . . . . .
H49A H -0.426224 0.530297 0.139615 0.057 Uiso 1 1 calc R . . . .
C50 C 1.1097(4) 1.1355(2) 0.7381(3) 0.0454(12) Uani 1 1 d . . . . .
C106 C 0.3035(4) 0.7221(3) 0.5688(2) 0.0470(12) Uani 1 1 d . . . . .
H10Q H 0.307892 0.714159 0.603573 0.056 Uiso 1 1 calc R . . . .
H10R H 0.233110 0.699077 0.540781 0.056 Uiso 1 1 calc R . . . .
C55 C 1.0089(4) 1.0330(2) 0.8023(2) 0.0469(12) Uani 1 1 d . . . . .
H55A H 0.932165 1.022746 0.795808 0.070 Uiso 1 1 calc GR . . . .
H55B H 1.041395 1.066098 0.843432 0.070 Uiso 1 1 calc GR . . . .
H55C H 1.033803 0.997023 0.796351 0.070 Uiso 1 1 calc GR . . . .
C107 C 0.3186(4) 0.7887(3) 0.5898(2) 0.0468(12) Uani 1 1 d . . . . .
H10S H 0.269085 0.803851 0.614770 0.056 Uiso 1 1 calc R . . . .
H10T H 0.391257 0.811459 0.614688 0.056 Uiso 1 1 calc R . . . .
C75A C 0.1910(4) 0.4735(2) 0.3707(2) 0.0439(11) Uani 1 1 d . . . . .
C26A C -0.0136(4) 0.6699(2) 0.2715(2) 0.0435(11) Uani 1 1 d . . . . .
H26A H -0.058273 0.676241 0.300929 0.052 Uiso 1 1 calc R . . . .
C24 C 0.7824(5) 0.7844(3) 0.3982(2) 0.0533(14) Uani 1 1 d . . . . .
H24A H 0.858139 0.787986 0.406146 0.080 Uiso 1 1 calc GR . . . .
H24B H 0.761423 0.792568 0.364592 0.080 Uiso 1 1 calc GR . . . .
H24C H 0.743713 0.743016 0.387676 0.080 Uiso 1 1 calc GR . . . .
C206 C 0.0136(5) 0.3386(3) -0.0544(3) 0.0596(15) Uani 1 1 d . . . . .
H20A H -0.035329 0.352499 -0.028596 0.071 Uiso 1 1 calc R . . . .
H20B H -0.022085 0.326503 -0.096338 0.071 Uiso 1 1 calc R . . . .
C74 C 0.7527(5) 0.8937(3) 0.8879(3) 0.0568(14) Uani 1 1 d . . . . .
H74 H 0.792168 0.911236 0.928465 0.068 Uiso 1 1 calc R . . . .
C72 C 0.5982(4) 0.8301(2) 0.8117(3) 0.0495(13) Uani 1 1 d . . . . .
H72 H 0.530073 0.803072 0.799038 0.059 Uiso 1 1 calc R . . . .
C53A C -0.3896(5) 0.4341(3) 0.1481(3) 0.0690(19) Uani 1 1 d . . . . .
H53D H -0.331652 0.418642 0.132627 0.103 Uiso 1 1 calc GR . . . .
H53E H -0.444881 0.428033 0.114571 0.103 Uiso 1 1 calc GR . . . .
H53F H -0.418501 0.411914 0.168161 0.103 Uiso 1 1 calc GR . . . .
C73 C 0.6544(5) 0.8542(3) 0.8704(3) 0.0569(14) Uani 1 1 d . . . . .
C78 C 0.9051(4) 0.9510(3) 0.8691(3) 0.0536(14) Uani 1 1 d . . . . .
H78A H 0.947922 0.931223 0.842034 0.080 Uiso 1 1 calc GR . . . .
H78B H 0.937500 0.960018 0.910141 0.080 Uiso 1 1 calc GR . . . .
H78C H 0.900628 0.989029 0.868602 0.080 Uiso 1 1 calc GR . . . .
C209 C 0.2963(5) 0.4701(3) 0.1167(3) 0.0649(17) Uani 1 1 d . . . . .
H20C H 0.363677 0.502242 0.133943 0.078 Uiso 1 1 calc R . . . .
H20D H 0.243747 0.487434 0.137903 0.078 Uiso 1 1 calc R . . . .
C24A C -0.2796(5) 0.2496(3) -0.0137(3) 0.0630(16) Uani 1 1 d . . . . .
H24D H -0.344160 0.241927 -0.001040 0.094 Uiso 1 1 calc GR . . . .
H24E H -0.240025 0.220369 -0.013782 0.094 Uiso 1 1 calc GR . . . .
H24F H -0.297935 0.244997 -0.054427 0.094 Uiso 1 1 calc GR . . . .
C201 C 0.1573(6) 0.2452(3) 0.1585(3) 0.0734(19) Uani 1 1 d . . . . .
H20E H 0.159260 0.210651 0.166837 0.088 Uiso 1 1 calc R . . . .
H20F H 0.106274 0.265962 0.178299 0.088 Uiso 1 1 calc R . . . .
C31A C 0.1410(5) 0.6787(3) 0.3931(2) 0.075(2) Uani 1 1 d . . . . .
H31D H 0.095029 0.705123 0.393180 0.112 Uiso 1 1 calc GR . . . .
H31E H 0.204491 0.702622 0.426167 0.112 Uiso 1 1 calc GR . . . .
H31F H 0.103640 0.645221 0.398470 0.112 Uiso 1 1 calc GR . . . .
C210 C 0.3489(5) 0.4359(3) 0.1867(3) 0.0683(18) Uani 1 1 d . . . . .
H21B H 0.299825 0.454283 0.210390 0.082 Uiso 1 1 calc R . . . .
H21C H 0.418410 0.466252 0.203610 0.082 Uiso 1 1 calc R . . . .
C78A C 0.2219(5) 0.4485(3) 0.3115(3) 0.0666(19) Uani 1 1 d . . . . .
H78D H 0.158946 0.422870 0.278471 0.100 Uiso 1 1 calc GR . . . .
H78E H 0.271132 0.423900 0.311975 0.100 Uiso 1 1 calc GR . . . .
H78F H 0.255725 0.482368 0.305596 0.100 Uiso 1 1 calc GR . . . .
C205 C -0.0402(5) 0.2337(3) -0.0832(3) 0.0641(16) Uani 1 1 d . . . . .
H20G H -0.054862 0.220472 -0.126890 0.077 Uiso 1 1 calc R . . . .
H20H H -0.105039 0.240972 -0.069778 0.077 Uiso 1 1 calc R . . . .
C204 C -0.0089(5) 0.1858(3) -0.0715(3) 0.0636(16) Uani 1 1 d . . . . .
H20I H -0.061071 0.145892 -0.098096 0.076 Uiso 1 1 calc R . . . .
H20J H 0.060516 0.182173 -0.080083 0.076 Uiso 1 1 calc R . . . .
C30A C 0.2387(4) 0.6080(3) 0.3297(3) 0.0607(17) Uani 1 1 d . . . . .
H30D H 0.198973 0.574818 0.334601 0.091 Uiso 1 1 calc GR . . . .
H30E H 0.303717 0.629774 0.361928 0.091 Uiso 1 1 calc GR . . . .
H30F H 0.256112 0.591111 0.290540 0.091 Uiso 1 1 calc GR . . . .
C200 C 0.2624(6) 0.2883(3) 0.1820(3) 0.074(2) Uani 1 1 d . . . . .
H20K H 0.287104 0.302660 0.225695 0.089 Uiso 1 1 calc R . . . .
H20L H 0.312742 0.267506 0.161563 0.089 Uiso 1 1 calc R . . . .
C54 C 1.1591(5) 1.2028(2) 0.7605(3) 0.0639(16) Uani 1 1 d . . . . .
H54A H 1.233976 1.213205 0.779788 0.096 Uiso 1 1 calc GR . . . .
H54B H 1.123690 1.227489 0.789671 0.096 Uiso 1 1 calc GR . . . .
H54C H 1.151465 1.211281 0.726317 0.096 Uiso 1 1 calc GR . . . .
C16A C 0.2827(5) 0.6577(3) 0.1342(3) 0.0599(16) Uani 1 1 d . . . . .
H16D H 0.252934 0.673634 0.108527 0.090 Uiso 1 1 calc GR . . . .
H16E H 0.332714 0.635423 0.116224 0.090 Uiso 1 1 calc GR . . . .
H16F H 0.319171 0.691670 0.174279 0.090 Uiso 1 1 calc GR . . . .
C208 C 0.2592(5) 0.4492(3) 0.0505(3) 0.0682(18) Uani 1 1 d . . . . .
H20M H 0.253282 0.484527 0.044157 0.082 Uiso 1 1 calc R . . . .
H20N H 0.310504 0.430501 0.029149 0.082 Uiso 1 1 calc R . . . .
C207 C 0.1112(5) 0.3887(3) -0.0331(3) 0.0637(16) Uani 1 1 d . . . . .
H20O H 0.160070 0.374686 -0.058900 0.076 Uiso 1 1 calc R . . . .
H20P H 0.093875 0.424231 -0.035466 0.076 Uiso 1 1 calc R . . . .
C54A C -0.3702(5) 0.6520(3) 0.1975(3) 0.070(2) Uani 1 1 d . . . . .
H54D H -0.349371 0.692672 0.232713 0.105 Uiso 1 1 calc GR . . . .
H54E H -0.446379 0.640237 0.180426 0.105 Uiso 1 1 calc GR . . . .
H54F H -0.333276 0.652557 0.167118 0.105 Uiso 1 1 calc GR . . . .
C202 C 0.0312(6) 0.1766(3) 0.0671(3) 0.0734(19) Uani 1 1 d . . . . .
H20Q H -0.027999 0.192607 0.081322 0.088 Uiso 1 1 calc R . . . .
H20R H 0.035994 0.143023 0.076684 0.088 Uiso 1 1 calc R . . . .
C28A C 0.0610(5) 0.7325(3) 0.2909(4) 0.074(2) Uani 1 1 d . . . . .
H28D H 0.109331 0.746759 0.330122 0.111 Uiso 1 1 calc GR . . . .
H28E H 0.019766 0.761910 0.294175 0.111 Uiso 1 1 calc GR . . . .
H28F H 0.101494 0.728819 0.260917 0.111 Uiso 1 1 calc GR . . . .
C203 C 0.0129(6) 0.1535(3) 0.0010(3) 0.0713(18) Uani 1 1 d . . . . .
H20S H 0.074605 0.140614 -0.012726 0.086 Uiso 1 1 calc R . . . .
H20T H -0.049630 0.117876 -0.020677 0.086 Uiso 1 1 calc R . . . .
C211 C 0.3586(5) 0.3798(3) 0.1902(3) 0.0710(19) Uani 1 1 d . . . . .
H21D H 0.403137 0.359760 0.163875 0.085 Uiso 1 1 calc R . . . .
H21E H 0.392682 0.390791 0.232097 0.085 Uiso 1 1 calc R . . . .
C56A C -0.2905(7) 0.2830(4) 0.1828(4) 0.088(2) Uani 1 1 d . U . . .
H56A H -0.339320 0.263568 0.199438 0.106 Uiso 1 1 calc R . . . .
C77 C 0.6097(7) 0.8386(4) 0.9149(3) 0.089(2) Uani 1 1 d . . . . .
H77A H 0.667332 0.840228 0.944686 0.134 Uiso 1 1 calc GR . . . .
H77B H 0.561845 0.797336 0.893249 0.134 Uiso 1 1 calc GR . . . .
H77C H 0.571082 0.868023 0.935453 0.134 Uiso 1 1 calc GR . . . .
C61A C -0.1304(7) 0.3699(4) 0.3594(4) 0.103(3) Uani 1 1 d . U . . .
H61D H -0.074827 0.407754 0.374683 0.154 Uiso 1 1 calc GR . . . .
H61E H -0.110151 0.346565 0.379434 0.154 Uiso 1 1 calc GR . . . .
H61F H -0.196261 0.379770 0.367782 0.154 Uiso 1 1 calc GR . . . .
C59A C -0.1448(7) 0.3343(4) 0.2960(4) 0.098(3) Uani 1 1 d . U . . .
H59A H -0.186180 0.291577 0.282221 0.118 Uiso 1 1 calc R . . . .
C57A C -0.3504(7) 0.2913(4) 0.1408(4) 0.105(3) Uani 1 1 d . U . . .
H57D H -0.401004 0.313244 0.158363 0.157 Uiso 1 1 calc GR . . . .
H57E H -0.388313 0.251525 0.106264 0.157 Uiso 1 1 calc GR . . . .
H57F H -0.305069 0.315234 0.127470 0.157 Uiso 1 1 calc GR . . . .
C60A C -0.0227(8) 0.3354(5) 0.2934(5) 0.111(3) Uani 1 1 d . U . . .
H60D H -0.012206 0.334672 0.255912 0.167 Uiso 1 1 calc GR . . . .
H60E H -0.006954 0.299564 0.294887 0.167 Uiso 1 1 calc GR . . . .
H60F H 0.024216 0.372646 0.327900 0.167 Uiso 1 1 calc GR . . . .
C58A C -0.2061(9) 0.2428(5) 0.1637(5) 0.135(4) Uani 1 1 d . U . . .
H58D H -0.168137 0.254372 0.138566 0.203 Uiso 1 1 calc GR . . . .
H58E H -0.243455 0.199312 0.140981 0.203 Uiso 1 1 calc GR . . . .
H58F H -0.155963 0.250576 0.200038 0.203 Uiso 1 1 calc GR . . . .

loop_
_atom_site_aniso_label
_atom_site_aniso_U_11
_atom_site_aniso_U_22
_atom_site_aniso_U_33
_atom_site_aniso_U_23
_atom_site_aniso_U_13
_atom_site_aniso_U_12
La1 0.02174(11) 0.02238(11) 0.03236(13) 0.01421(10) 0.00629(9) 0.00733(8)
La1A 0.02853(12) 0.03319(13) 0.03116(13) 0.01971(11) 0.01073(10) 0.01064(10)
K1 0.0286(4) 0.0317(5) 0.0347(5) 0.0162(4) 0.0079(4) 0.0093(4)
K1A 0.0413(5) 0.0399(5) 0.0306(5) 0.0160(4) 0.0076(4) 0.0112(4)
P2 0.0238(5) 0.0229(5) 0.0371(6) 0.0151(4) 0.0091(4) 0.0085(4)
P1 0.0256(5) 0.0255(5) 0.0308(5) 0.0127(4) 0.0059(4) 0.0099(4)
P1A 0.0281(5) 0.0319(6) 0.0287(5) 0.0133(5) 0.0076(4) 0.0011(4)
P2A 0.0624(9) 0.0461(7) 0.0888(11) 0.0503(8) 0.0541(8) 0.0345(7)
O70 0.0365(16) 0.0342(16) 0.0407(17) 0.0248(14) 0.0137(13) 0.0125(13)
O100 0.0361(16) 0.0290(15) 0.0433(18) 0.0205(14) 0.0104(14) 0.0074(13)
O105 0.0330(16) 0.0327(16) 0.0460(18) 0.0174(15) 0.0076(14) 0.0125(13)
O102 0.0354(16) 0.0410(17) 0.0418(18) 0.0260(15) 0.0122(14) 0.0161(14)
O70A 0.0446(18) 0.054(2) 0.0297(16) 0.0251(15) 0.0138(14) 0.0254(16)
O104 0.0369(17) 0.0373(17) 0.0392(18) 0.0125(15) 0.0109(14) 0.0081(14)
O101 0.0362(16) 0.0368(17) 0.0431(18) 0.0230(15) 0.0169(14) 0.0147(13)
O103 0.0335(16) 0.0472(19) 0.0430(18) 0.0246(16) 0.0146(14) 0.0079(14)
N1 0.0289(17) 0.0232(16) 0.0291(17) 0.0122(14) 0.0067(14) 0.0086(13)
O203 0.053(2) 0.051(2) 0.0361(18) 0.0180(17) -0.0006(16) 0.0079(17)
O204 0.061(2) 0.047(2) 0.050(2) 0.0281(18) 0.0167(18) 0.0048(17)
N2 0.0246(17) 0.0248(17) 0.045(2) 0.0187(16) 0.0101(15) 0.0073(14)
O205 0.042(2) 0.060(2) 0.043(2) 0.0128(18) 0.0088(16) 0.0069(17)
N1A 0.0306(18) 0.0308(18) 0.0257(17) 0.0141(15) 0.0081(14) 0.0055(14)
O201 0.081(3) 0.062(3) 0.055(2) 0.035(2) 0.021(2) 0.026(2)
O202 0.061(2) 0.045(2) 0.057(2) 0.0204(19) 0.0143(19) 0.0124(18)
O200 0.054(2) 0.080(3) 0.039(2) 0.026(2) 0.0059(17) 0.026(2)
N2A 0.041(2) 0.033(2) 0.066(3) 0.032(2) 0.033(2) 0.0196(17)
C40 0.026(2) 0.029(2) 0.033(2) 0.0137(18) 0.0104(17) 0.0079(16)
C11A 0.028(2) 0.035(2) 0.032(2) 0.0213(19) 0.0084(17) 0.0049(17)
C17 0.0278(19) 0.0246(19) 0.029(2) 0.0121(17) 0.0035(16) 0.0096(16)
C29 0.035(2) 0.037(2) 0.035(2) 0.015(2) 0.0123(19) 0.0168(19)
C21 0.035(2) 0.026(2) 0.041(2) 0.0103(19) -0.0006(19) 0.0102(18)
C22 0.028(2) 0.027(2) 0.031(2) 0.0108(17) 0.0005(17) 0.0075(16)
C56 0.032(2) 0.033(2) 0.036(2) 0.0140(19) 0.0037(18) 0.0107(18)
C59 0.030(2) 0.028(2) 0.047(3) 0.020(2) 0.0117(19) 0.0107(17)
C18A 0.036(2) 0.040(2) 0.031(2) 0.021(2) 0.0129(18) 0.0117(19)
C71A 0.033(2) 0.031(2) 0.032(2) 0.0173(18) 0.0091(17) 0.0073(17)
C70 0.043(2) 0.036(2) 0.046(3) 0.029(2) 0.020(2) 0.019(2)
C15 0.033(2) 0.025(2) 0.030(2) 0.0129(17) 0.0039(17) 0.0051(17)
C13 0.0241(19) 0.031(2) 0.043(2) 0.020(2) 0.0022(18) 0.0089(17)
C19A 0.034(2) 0.046(3) 0.030(2) 0.015(2) 0.0074(18) 0.006(2)
C11 0.0252(19) 0.0221(19) 0.032(2) 0.0119(17) 0.0047(16) 0.0080(15)
C17A 0.031(2) 0.034(2) 0.0236(19) 0.0142(17) 0.0100(16) 0.0069(17)
C47 0.0238(19) 0.026(2) 0.050(3) 0.020(2) 0.0119(18) 0.0082(16)
C14 0.026(2) 0.033(2) 0.039(2) 0.020(2) -0.0014(18) 0.0041(17)
C58 0.040(2) 0.046(3) 0.037(2) 0.019(2) 0.011(2) 0.013(2)
C41 0.0250(19) 0.0232(19) 0.029(2) 0.0120(16) 0.0082(16) 0.0072(15)
C10 0.0254(19) 0.0185(18) 0.035(2) 0.0137(17) 0.0044(16) 0.0048(15)
C42 0.030(2) 0.032(2) 0.034(2) 0.0165(18) 0.0106(17) 0.0130(17)
C12 0.028(2) 0.028(2) 0.038(2) 0.0149(19) 0.0067(18) 0.0095(17)
C18 0.037(2) 0.030(2) 0.031(2) 0.0149(18) 0.0068(18) 0.0146(18)
C72A 0.042(2) 0.031(2) 0.028(2) 0.0156(18) 0.0074(18) 0.0061(19)
C10A 0.030(2) 0.038(2) 0.032(2) 0.0216(19) 0.0101(17) 0.0083(18)
C44A 0.026(2) 0.045(3) 0.032(2) 0.019(2) 0.0113(17) 0.0104(18)
C25 0.033(2) 0.027(2) 0.041(2) 0.0168(19) 0.0022(19) 0.0072(17)
C52A 0.0251(19) 0.034(2) 0.037(2) 0.0195(19) 0.0129(17) 0.0119(17)
C47A 0.034(2) 0.032(2) 0.040(2) 0.0197(19) 0.0206(19) 0.0132(18)
C19 0.044(3) 0.041(3) 0.033(2) 0.018(2) 0.010(2) 0.020(2)
C40A 0.035(2) 0.033(2) 0.048(3) 0.022(2) 0.023(2) 0.0143(18)
C20 0.042(3) 0.038(2) 0.032(2) 0.009(2) 0.004(2) 0.018(2)
C73A 0.039(2) 0.035(2) 0.037(2) 0.019(2) 0.0023(19) 0.0055(19)
C43A 0.028(2) 0.045(3) 0.031(2) 0.023(2) 0.0086(17) 0.0041(18)
C70A 0.035(2) 0.041(2) 0.029(2) 0.0201(19) 0.0074(18) 0.0142(19)
C43 0.028(2) 0.041(2) 0.034(2) 0.020(2) 0.0091(17) 0.0138(18)
C48A 0.034(2) 0.043(3) 0.039(3) 0.015(2) 0.015(2) 0.004(2)
C20A 0.039(2) 0.033(2) 0.042(3) 0.010(2) 0.014(2) 0.003(2)
C111 0.048(3) 0.029(2) 0.050(3) 0.024(2) 0.007(2) 0.005(2)
C26 0.030(2) 0.025(2) 0.035(2) 0.0093(18) 0.0004(18) 0.0067(17)
C45A 0.032(2) 0.034(2) 0.032(2) 0.0147(19) 0.0120(18) 0.0107(18)
C48 0.026(2) 0.032(2) 0.054(3) 0.022(2) 0.0132(19) 0.0081(17)
C23 0.045(3) 0.033(2) 0.038(2) 0.020(2) 0.013(2) 0.0149(19)
C21A 0.042(3) 0.030(2) 0.042(3) 0.014(2) 0.013(2) 0.0077(19)
C60 0.039(3) 0.030(2) 0.067(3) 0.025(2) 0.009(2) 0.004(2)
C42A 0.037(2) 0.035(2) 0.045(3) 0.026(2) 0.016(2) 0.0084(19)
C53 0.041(3) 0.041(3) 0.053(3) 0.025(2) 0.021(2) 0.011(2)
C52 0.032(2) 0.030(2) 0.048(3) 0.019(2) 0.011(2) 0.0095(18)
C61 0.050(3) 0.039(3) 0.052(3) 0.030(2) 0.022(2) 0.020(2)
C110 0.051(3) 0.030(2) 0.050(3) 0.019(2) 0.002(2) 0.014(2)
C51A 0.040(2) 0.030(2) 0.044(3) 0.022(2) 0.021(2) 0.0181(19)
C77A 0.056(3) 0.051(3) 0.043(3) 0.027(3) -0.001(2) 0.013(2)
C23A 0.043(3) 0.051(3) 0.035(2) 0.026(2) 0.008(2) 0.014(2)
C27 0.038(2) 0.030(2) 0.047(3) 0.019(2) 0.008(2) 0.0049(19)
C76A 0.044(3) 0.035(2) 0.039(2) 0.022(2) 0.016(2) 0.014(2)
C75 0.048(3) 0.049(3) 0.050(3) 0.034(3) 0.016(2) 0.017(2)
C30 0.037(2) 0.050(3) 0.051(3) 0.028(2) 0.017(2) 0.014(2)
C71 0.042(3) 0.033(2) 0.055(3) 0.026(2) 0.020(2) 0.017(2)
C22A 0.032(2) 0.034(2) 0.034(2) 0.0163(19) 0.0152(18) 0.0111(18)
C45 0.026(2) 0.031(2) 0.049(3) 0.018(2) 0.0081(19) 0.0060(17)
C104 0.040(2) 0.047(3) 0.047(3) 0.032(2) 0.007(2) 0.011(2)
C12A 0.034(2) 0.041(2) 0.035(2) 0.020(2) 0.0084(19) 0.0035(19)
C103 0.035(2) 0.038(2) 0.058(3) 0.027(2) 0.019(2) 0.019(2)
C15A 0.041(3) 0.047(3) 0.029(2) 0.017(2) 0.0089(19) 0.005(2)
C101 0.048(3) 0.048(3) 0.046(3) 0.028(2) 0.025(2) 0.021(2)
C25A 0.038(2) 0.039(2) 0.040(2) 0.025(2) 0.0158(19) 0.0203(19)
C31 0.055(3) 0.065(4) 0.038(3) 0.026(3) 0.012(2) 0.016(3)
C105 0.038(2) 0.047(3) 0.045(3) 0.033(2) 0.008(2) 0.007(2)
C102 0.046(3) 0.036(2) 0.053(3) 0.023(2) 0.027(2) 0.022(2)
C55A 0.043(3) 0.050(3) 0.041(3) 0.025(2) 0.014(2) 0.014(2)
C41A 0.038(2) 0.038(2) 0.054(3) 0.030(2) 0.025(2) 0.015(2)
C44 0.025(2) 0.038(2) 0.044(3) 0.017(2) 0.0070(19) 0.0051(18)
C100 0.039(2) 0.052(3) 0.053(3) 0.036(3) 0.022(2) 0.016(2)
C13A 0.037(2) 0.057(3) 0.043(3) 0.030(2) 0.013(2) 0.001(2)
C76 0.042(3) 0.037(3) 0.058(3) 0.024(2) 0.013(2) 0.009(2)
C28 0.045(3) 0.029(2) 0.046(3) 0.010(2) 0.004(2) 0.014(2)
C14A 0.045(3) 0.061(3) 0.034(2) 0.028(2) 0.018(2) 0.008(2)
C49 0.035(2) 0.035(2) 0.061(3) 0.027(2) 0.014(2) 0.0076(19)
C57 0.054(3) 0.046(3) 0.042(3) 0.015(2) 0.015(2) 0.028(2)
C74A 0.041(3) 0.046(3) 0.047(3) 0.026(2) 0.008(2) 0.020(2)
C16 0.031(2) 0.052(3) 0.059(3) 0.030(3) 0.008(2) 0.018(2)
C50A 0.040(3) 0.059(3) 0.051(3) 0.039(3) 0.025(2) 0.024(2)
C108 0.036(2) 0.037(3) 0.056(3) 0.012(2) 0.016(2) 0.012(2)
C46A 0.032(2) 0.068(3) 0.050(3) 0.039(3) 0.015(2) 0.006(2)
C109 0.032(2) 0.036(3) 0.067(3) 0.020(2) 0.012(2) 0.014(2)
C51 0.042(3) 0.030(2) 0.052(3) 0.015(2) 0.012(2) 0.009(2)
C29A 0.040(3) 0.059(3) 0.035(3) 0.019(2) 0.007(2) -0.008(2)
C27A 0.047(3) 0.047(3) 0.066(3) 0.039(3) 0.025(3) 0.021(2)
C46 0.034(2) 0.055(3) 0.050(3) 0.031(3) 0.005(2) 0.013(2)
C49A 0.036(2) 0.076(4) 0.037(3) 0.030(3) 0.013(2) 0.017(2)
C50 0.036(2) 0.028(2) 0.069(4) 0.022(2) 0.011(2) 0.0071(19)
C106 0.041(3) 0.063(3) 0.047(3) 0.032(3) 0.021(2) 0.014(2)
C55 0.057(3) 0.033(2) 0.043(3) 0.013(2) 0.017(2) 0.007(2)
C107 0.043(3) 0.061(3) 0.037(3) 0.021(2) 0.019(2) 0.014(2)
C75A 0.051(3) 0.056(3) 0.037(3) 0.026(2) 0.018(2) 0.028(2)
C26A 0.040(3) 0.032(2) 0.058(3) 0.021(2) 0.018(2) 0.005(2)
C24 0.061(3) 0.049(3) 0.038(3) 0.006(2) 0.011(2) 0.029(3)
C206 0.070(4) 0.069(4) 0.044(3) 0.034(3) 0.005(3) 0.020(3)
C74 0.069(4) 0.064(4) 0.053(3) 0.040(3) 0.021(3) 0.018(3)
C72 0.050(3) 0.041(3) 0.069(4) 0.031(3) 0.030(3) 0.015(2)
C53A 0.066(4) 0.056(4) 0.053(3) 0.002(3) 0.024(3) -0.003(3)
C73 0.071(4) 0.057(3) 0.057(3) 0.035(3) 0.030(3) 0.017(3)
C78 0.054(3) 0.063(4) 0.050(3) 0.038(3) 0.004(3) 0.009(3)
C209 0.052(3) 0.049(3) 0.066(4) 0.011(3) 0.015(3) -0.007(3)
C24A 0.054(3) 0.044(3) 0.066(4) 0.013(3) 0.007(3) -0.002(3)
C201 0.104(6) 0.081(5) 0.062(4) 0.048(4) 0.026(4) 0.042(4)
C31A 0.050(3) 0.098(5) 0.032(3) 0.010(3) 0.005(2) -0.024(3)
C210 0.051(3) 0.079(5) 0.041(3) 0.006(3) 0.004(3) 0.004(3)
C78A 0.071(4) 0.111(5) 0.052(3) 0.046(4) 0.035(3) 0.065(4)
C205 0.057(4) 0.059(4) 0.044(3) 0.010(3) -0.009(3) -0.001(3)
C204 0.067(4) 0.050(3) 0.047(3) 0.008(3) 0.002(3) 0.007(3)
C30A 0.030(2) 0.099(5) 0.054(3) 0.049(3) -0.001(2) -0.003(3)
C200 0.098(5) 0.093(5) 0.045(3) 0.041(4) 0.007(3) 0.048(4)
C54 0.073(4) 0.031(3) 0.084(4) 0.028(3) 0.013(3) 0.006(3)
C16A 0.054(3) 0.072(4) 0.057(3) 0.038(3) 0.022(3) -0.002(3)
C208 0.068(4) 0.059(4) 0.079(4) 0.036(3) 0.031(3) 0.002(3)
C207 0.080(4) 0.070(4) 0.058(4) 0.045(3) 0.021(3) 0.019(3)
C54A 0.071(4) 0.109(5) 0.098(5) 0.086(5) 0.050(4) 0.058(4)
C202 0.080(5) 0.063(4) 0.100(6) 0.054(4) 0.030(4) 0.023(4)
C28A 0.055(4) 0.037(3) 0.121(6) 0.033(4) 0.027(4) 0.002(3)
C203 0.084(5) 0.041(3) 0.084(5) 0.027(3) 0.020(4) 0.014(3)
C211 0.057(4) 0.098(5) 0.041(3) 0.022(3) 0.000(3) 0.022(4)
C56A 0.088(2) 0.087(2) 0.090(2) 0.0403(14) 0.0283(11) 0.0219(11)
C77 0.110(6) 0.095(6) 0.083(5) 0.059(5) 0.051(5) 0.011(5)
C61A 0.094(3) 0.105(3) 0.100(3) 0.040(2) 0.0160(19) 0.037(2)
C59A 0.098(3) 0.098(3) 0.099(3) 0.0477(15) 0.0251(12) 0.0269(12)
C57A 0.099(3) 0.102(3) 0.104(3) 0.039(2) 0.036(2) 0.024(2)
C60A 0.113(3) 0.115(3) 0.116(3) 0.060(2) 0.031(2) 0.038(2)
C58A 0.136(4) 0.132(4) 0.139(4) 0.063(3) 0.044(2) 0.035(2)

loop_
_atom_type_symbol
_atom_type_description
_atom_type_scat_dispersion_real
_atom_type_scat_dispersion_imag
_atom_type_scat_source
C C 0.0033 0.0016 'International Tables Vol C Tables 4.2.6.8 and 6.1.1.4'
H H 0.0000 0.0000 'International Tables Vol C Tables 4.2.6.8 and 6.1.1.4'
K K 0.2009 0.2494 'International Tables Vol C Tables 4.2.6.8 and 6.1.1.4'
La La -0.2871 2.4523 'International Tables Vol C Tables 4.2.6.8 and 6.1.1.4'
N N 0.0061 0.0033 'International Tables Vol C Tables 4.2.6.8 and 6.1.1.4'
O O 0.0106 0.0060 'International Tables Vol C Tables 4.2.6.8 and 6.1.1.4'
P P 0.1023 0.0942 'International Tables Vol C Tables 4.2.6.8 and 6.1.1.4'

loop_
_geom_angle_atom_site_label_1
_geom_angle_atom_site_label_2
_geom_angle_atom_site_label_3
_geom_angle
_geom_angle_site_symmetry_1
_geom_angle_site_symmetry_3
_geom_angle_publ_flag
P2 La1 P1 171.46(3) . . ?
O70 La1 P2 89.76(8) . . ?
O70 La1 P1 84.17(8) . . ?
O70 La1 N1 134.58(11) . . ?
O70 La1 N2 109.30(11) . . ?
O70 La1 C17 151.06(11) . . ?
O70 La1 C22 131.47(12) . . ?
O70 La1 C25 102.75(13) . . ?
N1 La1 P2 128.85(8) . . ?
N1 La1 P1 59.29(8) . . ?
N1 La1 N2 109.85(11) . . ?
N1 La1 C17 28.84(11) . . ?
N1 La1 C22 52.02(11) . . ?
N1 La1 C25 66.50(12) . . ?
N2 La1 P2 62.44(8) . . ?
N2 La1 P1 114.02(8) . . ?
N2 La1 C17 99.32(12) . . ?
N2 La1 C22 107.93(12) . . ?
N2 La1 C25 130.96(13) . . ?
C17 La1 P2 100.04(8) . . ?
C17 La1 P1 88.13(8) . . ?
C17 La1 C22 27.93(11) . . ?
C22 La1 P2 80.91(8) . . ?
C22 La1 P1 107.62(8) . . ?
C25 La1 P2 82.03(10) . . ?
C25 La1 P1 105.14(10) . . ?
C25 La1 C17 52.67(12) . . ?
C25 La1 C22 28.95(13) . . ?
P2A La1A P1A 164.75(3) . . ?
O70A La1A P1A 84.33(9) . . ?
O70A La1A P2A 87.39(9) . . ?
O70A La1A N1A 130.30(12) . . ?
O70A La1A N2A 108.68(13) . . ?
O70A La1A C17A 144.29(11) . . ?
O70A La1A C22A 125.43(11) . . ?
O70A La1A C25A 97.01(12) . . ?
N1A La1A P1A 60.43(8) . . ?
N1A La1A P2A 133.61(9) . . ?
N1A La1A N2A 115.15(13) . . ?
N1A La1A C17A 28.43(11) . . ?
N1A La1A C22A 51.35(11) . . ?
N1A La1A C25A 66.14(12) . . ?
N2A La1A P1A 109.11(9) . . ?
N2A La1A P2A 61.67(8) . . ?
N2A La1A C17A 106.68(13) . . ?
N2A La1A C22A 115.34(13) . . ?
N2A La1A C25A 136.54(14) . . ?
C17A La1A P1A 88.82(8) . . ?
C17A La1A P2A 105.25(9) . . ?
C17A La1A C22A 27.56(11) . . ?
C22A La1A P1A 108.79(8) . . ?
C22A La1A P2A 86.45(9) . . ?
C25A La1A P1A 107.77(10) . . ?
C25A La1A P2A 85.92(10) . . ?
C25A La1A C17A 52.11(12) . . ?
C25A La1A C22A 28.47(12) . . ?
O100 K1 O102 111.75(9) . . ?
O100 K1 C21 86.62(10) . . ?
O100 K1 C22 99.14(10) . . ?
O105 K1 O100 59.30(9) . . ?
O105 K1 O102 156.91(10) . . ?
O105 K1 O104 59.34(10) . . ?
O105 K1 O101 118.87(10) . . ?
O105 K1 O103 118.70(10) . . ?
O105 K1 C21 106.80(10) . . ?
O105 K1 C22 95.48(10) . . ?
O102 K1 C21 93.08(10) . . ?
O102 K1 C22 107.28(10) . . ?
O104 K1 O100 113.11(10) . . ?
O104 K1 O102 113.89(9) . . ?
O104 K1 O103 59.48(10) . . ?
O104 K1 C21 134.80(11) . . ?
O104 K1 C22 110.54(10) . . ?
O101 K1 O100 59.57(9) . . ?
O101 K1 O102 57.18(9) . . ?
O101 K1 O104 156.12(10) . . ?
O101 K1 O103 115.00(10) . . ?
O101 K1 C21 69.04(10) . . ?
O101 K1 C22 93.31(10) . . ?
O103 K1 O100 152.14(10) . . ?
O103 K1 O102 57.94(9) . . ?
O103 K1 C21 118.14(11) . . ?
O103 K1 C22 108.61(10) . . ?
C22 K1 C21 24.27(10) . . ?
O203 K1A O205 113.52(12) . . ?
O203 K1A O201 114.37(12) . . ?
O203 K1A O202 59.61(11) . . ?
O203 K1A C21A 81.78(12) . . ?
O203 K1A C22A 95.49(11) . . ?
O204 K1A O203 59.38(11) . . ?
O204 K1A O205 60.49(12) . . ?
O204 K1A O201 164.16(12) . . ?
O204 K1A O202 118.97(12) . . ?
O204 K1A O200 121.27(13) . . ?
O204 K1A C21A 96.76(12) . . ?
O204 K1A C22A 86.32(11) . . ?
O205 K1A O201 115.48(13) . . ?
O205 K1A O202 155.71(12) . . ?
O205 K1A C21A 130.80(12) . . ?
O205 K1A C22A 106.42(11) . . ?
O201 K1A C21A 96.55(12) . . ?
O201 K1A C22A 109.23(12) . . ?
O202 K1A O201 57.52(12) . . ?
O202 K1A C21A 73.06(11) . . ?
O202 K1A C22A 97.63(11) . . ?
O200 K1A O203 159.16(12) . . ?
O200 K1A O205 61.00(13) . . ?
O200 K1A O201 58.66(13) . . ?
O200 K1A O202 116.10(13) . . ?
O200 K1A C21A 117.53(12) . . ?
O200 K1A C22A 105.34(12) . . ?
C22A K1A C21A 24.62(11) . . ?
C56 P2 La1 125.47(14) . . ?
C59 P2 La1 119.57(14) . . ?
C59 P2 C56 102.8(2) . . ?
C41 P2 La1 97.31(13) . . ?
C41 P2 C56 103.04(19) . . ?
C41 P2 C59 105.48(19) . . ?
C29 P1 La1 125.03(15) . . ?
C29 P1 C26 104.0(2) . . ?
C11 P1 La1 98.40(13) . . ?
C11 P1 C29 104.4(2) . . ?
C11 P1 C26 101.78(19) . . ?
C26 P1 La1 119.33(14) . . ?
C11A P1A La1A 98.24(14) . . ?
C11A P1A C29A 106.2(2) . . ?
C11A P1A C26A 100.8(2) . . ?
C29A P1A La1A 119.12(19) . . ?
C29A P1A C26A 104.5(3) . . ?
C26A P1A La1A 124.58(15) . . ?
C41A P2A La1A 100.56(15) . . ?
C41A P2A C56A 98.6(3) . . ?
C56A P2A La1A 127.3(3) . . ?
C59A P2A La1A 121.1(3) . . ?
C59A P2A C41A 107.1(3) . . ?
C59A P2A C56A 98.7(4) . . ?
C70 O70 La1 166.3(3) . . ?
C111 O100 K1 106.6(3) . . ?
C100 O100 K1 110.5(3) . . ?
C100 O100 C111 111.4(3) . . ?
C110 O105 K1 120.9(3) . . ?
C110 O105 C109 112.8(4) . . ?
C109 O105 K1 120.3(3) . . ?
C104 O102 K1 115.0(3) . . ?
C103 O102 K1 110.5(2) . . ?
C103 O102 C104 113.6(3) . . ?
C70A O70A La1A 167.9(3) . . ?
C108 O104 K1 109.6(3) . . ?
C107 O104 K1 109.8(3) . . ?
C107 O104 C108 112.6(4) . . ?
C101 O101 K1 117.7(3) . . ?
C101 O101 C102 111.9(4) . . ?
C102 O101 K1 122.0(2) . . ?
C105 O103 K1 117.9(3) . . ?
C106 O103 K1 116.9(3) . . ?
C106 O103 C105 112.0(4) . . ?
C17 N1 La1 95.4(2) . . ?
C10 N1 La1 136.8(3) . . ?
C10 N1 C17 119.5(3) . . ?
C206 O203 K1A 107.7(3) . . ?
C205 O203 K1A 115.5(3) . . ?
C205 O203 C206 112.4(4) . . ?
C208 O204 K1A 118.5(4) . . ?
C207 O204 K1A 120.5(3) . . ?
C207 O204 C208 113.3(4) . . ?
C40 N2 La1 129.2(3) . . ?
C40 N2 C47 114.8(3) . . ?
C47 N2 La1 110.8(2) . . ?
C209 O205 K1A 111.3(3) . . ?
C209 O205 C210 113.0(5) . . ?
C210 O205 K1A 111.1(3) . . ?
C17A N1A La1A 97.1(2) . . ?
C10A N1A La1A 137.3(3) . . ?
C10A N1A C17A 120.7(3) . . ?
C201 O201 K1A 110.7(4) . . ?
C201 O201 C202 113.4(5) . . ?
C202 O201 K1A 112.9(3) . . ?
C204 O202 K1A 112.3(3) . . ?
C204 O202 C203 111.0(5) . . ?
C203 O202 K1A 119.0(4) . . ?
C200 O200 K1A 120.2(4) . . ?
C211 O200 K1A 116.3(4) . . ?
C211 O200 C200 112.0(5) . . ?
C47A N2A La1A 108.3(2) . . ?
C40A N2A La1A 136.2(3) . . ?
C40A N2A C47A 115.4(3) . . ?
N2 C40 C41 121.2(4) . . ?
N2 C40 C45 122.9(4) . . ?
C45 C40 C41 115.9(4) . . ?
C10A C11A P1A 115.9(3) . . ?
C12A C11A P1A 122.8(3) . . ?
C12A C11A C10A 120.8(4) . . ?
N1 C17 La1 55.77(19) . . ?
N1 C17 C22 116.9(4) . . ?
C22 C17 La1 78.2(2) . . ?
C18 C17 La1 131.6(3) . . ?
C18 C17 N1 121.8(4) . . ?
C18 C17 C22 120.9(4) . . ?
P1 C29 H29 109.3 . . ?
C30 C29 P1 108.6(3) . . ?
C30 C29 H29 109.3 . . ?
C30 C29 C31 110.1(4) . . ?
C31 C29 P1 110.1(3) . . ?
C31 C29 H29 109.3 . . ?
K1 C21 H21 68.3 . . ?
C22 C21 K1 75.0(2) . . ?
C22 C21 H21 118.6 . . ?
C20 C21 K1 127.9(3) . . ?
C20 C21 H21 118.6 . . ?
C20 C21 C22 122.8(4) . . ?
La1 C22 K1 131.79(15) . . ?
C17 C22 La1 73.9(2) . . ?
C17 C22 K1 126.4(3) . . ?
C17 C22 C25 119.8(4) . . ?
C21 C22 La1 133.5(3) . . ?
C21 C22 K1 80.8(2) . . ?
C21 C22 C17 116.7(4) . . ?
C21 C22 C25 123.3(4) . . ?
C25 C22 La1 62.4(2) . . ?
C25 C22 K1 70.4(2) . . ?
P2 C56 H56 107.0 . . ?
C58 C56 P2 109.5(3) . . ?
C58 C56 H56 107.0 . . ?
C58 C56 C57 110.1(4) . . ?
C57 C56 P2 115.8(3) . . ?
C57 C56 H56 107.0 . . ?
P2 C59 H59 108.6 . . ?
C60 C59 P2 109.3(3) . . ?
C60 C59 H59 108.6 . . ?
C61 C59 P2 111.0(3) . . ?
C61 C59 H59 108.6 . . ?
C61 C59 C60 110.8(4) . . ?
C19A C18A C23A 119.9(4) . . ?
C17A C18A C19A 119.9(4) . . ?
C17A C18A C23A 120.1(4) . . ?
C72A C71A C70A 119.1(4) . . ?
C72A C71A C76A 121.5(4) . . ?
C70A C71A C76A 119.4(4) . . ?
O70 C70 C75 120.7(4) . . ?
O70 C70 C71 120.2(4) . . ?
C71 C70 C75 119.1(4) . . ?
C14 C15 H15 119.4 . . ?
C14 C15 C10 121.2(4) . . ?
C10 C15 H15 119.4 . . ?
C14 C13 C12 116.9(4) . . ?
C14 C13 C16 122.0(4) . . ?
C12 C13 C16 121.1(4) . . ?
C18A C19A H19A 119.3 . . ?
C20A C19A C18A 121.3(4) . . ?
C20A C19A H19A 119.3 . . ?
C10 C11 P1 115.4(3) . . ?
C12 C11 P1 124.4(3) . . ?
C12 C11 C10 120.2(4) . . ?
N1A C17A La1A 54.46(18) . . ?
N1A C17A C22A 116.6(4) . . ?
C18A C17A La1A 131.1(3) . . ?
C18A C17A N1A 122.4(4) . . ?
C18A C17A C22A 120.4(4) . . ?
C22A C17A La1A 78.7(2) . . ?
C48 C47 N2 120.5(4) . . ?
C52 C47 N2 120.0(4) . . ?
C52 C47 C48 119.5(4) . . ?
C15 C14 C13 122.5(4) . . ?
C15 C14 H14 118.7 . . ?
C13 C14 H14 118.7 . . ?
C56 C58 H58A 109.5 . . ?
C56 C58 H58B 109.5 . . ?
C56 C58 H58C 109.5 . . ?
H58A C58 H58B 109.5 . . ?
H58A C58 H58C 109.5 . . ?
H58B C58 H58C 109.5 . . ?
C40 C41 P2 115.7(3) . . ?
C42 C41 P2 124.3(3) . . ?
C42 C41 C40 119.9(4) . . ?
N1 C10 C15 124.8(4) . . ?
N1 C10 C11 118.6(4) . . ?
C15 C10 C11 116.6(4) . . ?
C41 C42 H42 118.4 . . ?
C41 C42 C43 123.2(4) . . ?
C43 C42 H42 118.4 . . ?
C13 C12 C11 122.5(4) . . ?
C13 C12 H12 118.8 . . ?
C11 C12 H12 118.8 . . ?
C17 C18 C23 119.8(4) . . ?
C19 C18 C17 119.3(4) . . ?
C19 C18 C23 120.9(4) . . ?
C71A C72A H72A 118.7 . . ?
C71A C72A C73A 122.6(4) . . ?
C73A C72A H72A 118.7 . . ?
N1A C10A C11A 118.5(4) . . ?
N1A C10A C15A 125.8(4) . . ?
C15A C10A C11A 115.7(4) . . ?
C43A C44A H44A 118.9 . . ?
C45A C44A H44A 118.9 . . ?
C45A C44A C43A 122.2(4) . . ?
La1 C25 H25A 113.9 . . ?
La1 C25 H25B 113.9 . . ?
C22 C25 La1 88.7(2) . . ?
C22 C25 H25A 113.9 . . ?
C22 C25 H25B 113.9 . . ?
H25A C25 H25B 111.1 . . ?
C47A C52A C51A 119.5(4) . . ?
C47A C52A C55A 120.7(4) . . ?
C51A C52A C55A 119.8(4) . . ?
C52A C47A N2A 121.3(4) . . ?
C52A C47A C48A 119.5(4) . . ?
C48A C47A N2A 119.1(4) . . ?
C18 C19 H19 119.4 . . ?
C18 C19 C20 121.3(4) . . ?
C20 C19 H19 119.4 . . ?
N2A C40A C45A 123.1(4) . . ?
N2A C40A C41A 120.3(4) . . ?
C45A C40A C41A 116.6(4) . . ?
C21 C20 C19 119.0(4) . . ?
C21 C20 C24 120.9(5) . . ?
C19 C20 C24 120.1(5) . . ?
C72A C73A C77A 121.7(4) . . ?
C74A C73A C72A 117.1(4) . . ?
C74A C73A C77A 121.2(4) . . ?
C44A C43A C46A 121.5(4) . . ?
C42A C43A C44A 116.7(4) . . ?
C42A C43A C46A 121.8(4) . . ?
O70A C70A C71A 119.7(4) . . ?
O70A C70A C75A 121.1(4) . . ?
C75A C70A C71A 119.2(4) . . ?
C42 C43 C44 116.5(4) . . ?
C42 C43 C46 122.7(4) . . ?
C44 C43 C46 120.8(4) . . ?
C47A C48A C49A 119.1(4) . . ?
C47A C48A C53A 120.8(5) . . ?
C49A C48A C53A 120.2(5) . . ?
C19A C20A C24A 120.6(5) . . ?
C21A C20A C19A 119.0(4) . . ?
C21A C20A C24A 120.3(5) . . ?
O100 C111 H11A 109.9 . . ?
O100 C111 H11B 109.9 . . ?
O100 C111 C110 109.1(4) . . ?
H11A C111 H11B 108.3 . . ?
C110 C111 H11A 109.9 . . ?
C110 C111 H11B 109.9 . . ?
P1 C26 H26 107.2 . . ?
C27 C26 P1 109.1(3) . . ?
C27 C26 H26 107.2 . . ?
C28 C26 P1 115.6(3) . . ?
C28 C26 H26 107.2 . . ?
C28 C26 C27 110.2(4) . . ?
C44A C45A C40A 121.7(4) . . ?
C44A C45A H45A 119.2 . . ?
C40A C45A H45A 119.2 . . ?
C47 C48 C53 120.6(4) . . ?
C49 C48 C47 118.9(4) . . ?
C49 C48 C53 120.5(4) . . ?
C18 C23 H23A 109.5 . . ?
C18 C23 H23B 109.5 . . ?
C18 C23 H23C 109.5 . . ?
H23A C23 H23B 109.5 . . ?
H23A C23 H23C 109.5 . . ?
H23B C23 H23C 109.5 . . ?
K1A C21A H21A 68.1 . . ?
C20A C21A K1A 129.7(3) . . ?
C20A C21A H21A 118.7 . . ?
C20A C21A C22A 122.6(4) . . ?
C22A C21A K1A 73.7(3) . . ?
C22A C21A H21A 118.7 . . ?
C59 C60 H60A 109.5 . . ?
C59 C60 H60B 109.5 . . ?
C59 C60 H60C 109.5 . . ?
H60A C60 H60B 109.5 . . ?
H60A C60 H60C 109.5 . . ?
H60B C60 H60C 109.5 . . ?
C43A C42A H42A 118.4 . . ?
C43A C42A C41A 123.1(4) . . ?
C41A C42A H42A 118.4 . . ?
C48 C53 H53A 109.5 . . ?
C48 C53 H53B 109.5 . . ?
C48 C53 H53C 109.5 . . ?
H53A C53 H53B 109.5 . . ?
H53A C53 H53C 109.5 . . ?
H53B C53 H53C 109.5 . . ?
C47 C52 C55 120.3(4) . . ?
C51 C52 C47 119.6(4) . . ?
C51 C52 C55 120.0(4) . . ?
C59 C61 H61A 109.5 . . ?
C59 C61 H61B 109.5 . . ?
C59 C61 H61C 109.5 . . ?
H61A C61 H61B 109.5 . . ?
H61A C61 H61C 109.5 . . ?
H61B C61 H61C 109.5 . . ?
O105 C110 C111 108.7(4) . . ?
O105 C110 H11C 109.9 . . ?
O105 C110 H11D 109.9 . . ?
C111 C110 H11C 109.9 . . ?
C111 C110 H11D 109.9 . . ?
H11C C110 H11D 108.3 . . ?
C52A C51A H51A 118.9 . . ?
C50A C51A C52A 122.2(4) . . ?
C50A C51A H51A 118.9 . . ?
C73A C77A H77D 109.5 . . ?
C73A C77A H77E 109.5 . . ?
C73A C77A H77F 109.5 . . ?
H77D C77A H77E 109.5 . . ?
H77D C77A H77F 109.5 . . ?
H77E C77A H77F 109.5 . . ?
C18A C23A H23D 109.5 . . ?
C18A C23A H23E 109.5 . . ?
C18A C23A H23F 109.5 . . ?
H23D C23A H23E 109.5 . . ?
H23D C23A H23F 109.5 . . ?
H23E C23A H23F 109.5 . . ?
C26 C27 H27A 109.5 . . ?
C26 C27 H27B 109.5 . . ?
C26 C27 H27C 109.5 . . ?
H27A C27 H27B 109.5 . . ?
H27A C27 H27C 109.5 . . ?
H27B C27 H27C 109.5 . . ?
C71A C76A H76D 109.5 . . ?
C71A C76A H76E 109.5 . . ?
C71A C76A H76F 109.5 . . ?
H76D C76A H76E 109.5 . . ?
H76D C76A H76F 109.5 . . ?
H76E C76A H76F 109.5 . . ?
C70 C75 C78 120.2(4) . . ?
C74 C75 C70 119.2(5) . . ?
C74 C75 C78 120.5(5) . . ?
C29 C30 H30A 109.5 . . ?
C29 C30 H30B 109.5 . . ?
C29 C30 H30C 109.5 . . ?
H30A C30 H30B 109.5 . . ?
H30A C30 H30C 109.5 . . ?
H30B C30 H30C 109.5 . . ?
C70 C71 C76 119.3(4) . . ?
C72 C71 C70 119.1(5) . . ?
C72 C71 C76 121.7(5) . . ?
La1A C22A K1A 129.72(15) . . ?
C17A C22A La1A 73.8(2) . . ?
C17A C22A K1A 126.6(3) . . ?
C17A C22A C25A 119.7(4) . . ?
C21A C22A La1A 134.6(3) . . ?
C21A C22A K1A 81.7(3) . . ?
C21A C22A C17A 116.7(4) . . ?
C21A C22A C25A 123.3(4) . . ?
C25A C22A La1A 61.2(2) . . ?
C25A C22A K1A 69.7(2) . . ?
C40 C45 H45 119.0 . . ?
C44 C45 C40 122.0(4) . . ?
C44 C45 H45 119.0 . . ?
O102 C104 H10A 110.1 . . ?
O102 C104 H10B 110.1 . . ?
O102 C104 C105 107.9(4) . . ?
H10A C104 H10B 108.4 . . ?
C105 C104 H10A 110.1 . . ?
C105 C104 H10B 110.1 . . ?
C11A C12A H12A 118.8 . . ?
C11A C12A C13A 122.4(4) . . ?
C13A C12A H12A 118.8 . . ?
O102 C103 H10C 110.1 . . ?
O102 C103 H10D 110.1 . . ?
O102 C103 C102 107.8(4) . . ?
H10C C103 H10D 108.5 . . ?
C102 C103 H10C 110.1 . . ?
C102 C103 H10D 110.1 . . ?
C10A C15A H15A 119.2 . . ?
C14A C15A C10A 121.7(4) . . ?
C14A C15A H15A 119.2 . . ?
O101 C101 H10E 109.9 . . ?
O101 C101 H10F 109.9 . . ?
O101 C101 C100 108.9(4) . . ?
H10E C101 H10F 108.3 . . ?
C100 C101 H10E 109.9 . . ?
C100 C101 H10F 109.9 . . ?
La1A C25A H25C 113.6 . . ?
La1A C25A H25D 113.6 . . ?
C22A C25A La1A 90.3(3) . . ?
C22A C25A H25C 113.6 . . ?
C22A C25A H25D 113.6 . . ?
H25C C25A H25D 110.9 . . ?
C29 C31 H31A 109.5 . . ?
C29 C31 H31B 109.5 . . ?
C29 C31 H31C 109.5 . . ?
H31A C31 H31B 109.5 . . ?
H31A C31 H31C 109.5 . . ?
H31B C31 H31C 109.5 . . ?
O103 C105 C104 108.0(4) . . ?
O103 C105 H10G 110.1 . . ?
O103 C105 H10H 110.1 . . ?
C104 C105 H10G 110.1 . . ?
C104 C105 H10H 110.1 . . ?
H10G C105 H10H 108.4 . . ?
O101 C102 C103 108.1(4) . . ?
O101 C102 H10I 110.1 . . ?
O101 C102 H10J 110.1 . . ?
C103 C102 H10I 110.1 . . ?
C103 C102 H10J 110.1 . . ?
H10I C102 H10J 108.4 . . ?
C52A C55A H55D 109.5 . . ?
C52A C55A H55E 109.5 . . ?
C52A C55A H55F 109.5 . . ?
H55D C55A H55E 109.5 . . ?
H55D C55A H55F 109.5 . . ?
H55E C55A H55F 109.5 . . ?
C40A C41A P2A 117.1(3) . . ?
C42A C41A P2A 123.2(3) . . ?
C42A C41A C40A 119.6(4) . . ?
C43 C44 H44 119.0 . . ?
C45 C44 C43 122.0(4) . . ?
C45 C44 H44 119.0 . . ?
O100 C100 C101 109.3(4) . . ?
O100 C100 H10K 109.8 . . ?
O100 C100 H10L 109.8 . . ?
C101 C100 H10K 109.8 . . ?
C101 C100 H10L 109.8 . . ?
H10K C100 H10L 108.3 . . ?
C12A C13A C16A 121.1(5) . . ?
C14A C13A C12A 116.5(4) . . ?
C14A C13A C16A 122.4(5) . . ?
C71 C76 H76A 109.5 . . ?
C71 C76 H76B 109.5 . . ?
C71 C76 H76C 109.5 . . ?
H76A C76 H76B 109.5 . . ?
H76A C76 H76C 109.5 . . ?
H76B C76 H76C 109.5 . . ?
C26 C28 H28A 109.5 . . ?
C26 C28 H28B 109.5 . . ?
C26 C28 H28C 109.5 . . ?
H28A C28 H28B 109.5 . . ?
H28A C28 H28C 109.5 . . ?
H28B C28 H28C 109.5 . . ?
C15A C14A H14A 118.6 . . ?
C13A C14A C15A 122.8(4) . . ?
C13A C14A H14A 118.6 . . ?
C48 C49 H49 119.2 . . ?
C50 C49 C48 121.6(5) . . ?
C50 C49 H49 119.2 . . ?
C56 C57 H57A 109.5 . . ?
C56 C57 H57B 109.5 . . ?
C56 C57 H57C 109.5 . . ?
H57A C57 H57B 109.5 . . ?
H57A C57 H57C 109.5 . . ?
H57B C57 H57C 109.5 . . ?
C73A C74A H74A 118.6 . . ?
C73A C74A C75A 122.9(4) . . ?
C75A C74A H74A 118.6 . . ?
C13 C16 H16A 109.5 . . ?
C13 C16 H16B 109.5 . . ?
C13 C16 H16C 109.5 . . ?
H16A C16 H16B 109.5 . . ?
H16A C16 H16C 109.5 . . ?
H16B C16 H16C 109.5 . . ?
C51A C50A C49A 117.4(4) . . ?
C51A C50A C54A 121.5(5) . . ?
C49A C50A C54A 121.1(5) . . ?
O104 C108 H10M 110.1 . . ?
O104 C108 H10N 110.1 . . ?
O104 C108 C109 108.0(4) . . ?
H10M C108 H10N 108.4 . . ?
C109 C108 H10M 110.1 . . ?
C109 C108 H10N 110.1 . . ?
C43A C46A H46D 109.5 . . ?
C43A C46A H46E 109.5 . . ?
C43A C46A H46F 109.5 . . ?
H46D C46A H46E 109.5 . . ?
H46D C46A H46F 109.5 . . ?
H46E C46A H46F 109.5 . . ?
O105 C109 C108 108.2(4) . . ?
O105 C109 H10O 110.1 . . ?
O105 C109 H10P 110.1 . . ?
C108 C109 H10O 110.1 . . ?
C108 C109 H10P 110.1 . . ?
H10O C109 H10P 108.4 . . ?
C52 C51 H51 119.2 . . ?
C50 C51 C52 121.6(5) . . ?
C50 C51 H51 119.2 . . ?
P1A C29A H29A 109.6 . . ?
C31A C29A P1A 109.3(4) . . ?
C31A C29A H29A 109.6 . . ?
C30A C29A P1A 107.8(4) . . ?
C30A C29A H29A 109.6 . . ?
C30A C29A C31A 110.9(5) . . ?
H27D C27A H27E 109.5 . . ?
H27D C27A H27F 109.5 . . ?
H27E C27A H27F 109.5 . . ?
C26A C27A H27D 109.5 . . ?
C26A C27A H27E 109.5 . . ?
C26A C27A H27F 109.5 . . ?
C43 C46 H46A 109.5 . . ?
C43 C46 H46B 109.5 . . ?
C43 C46 H46C 109.5 . . ?
H46A C46 H46B 109.5 . . ?
H46A C46 H46C 109.5 . . ?
H46B C46 H46C 109.5 . . ?
C48A C49A H49A 118.9 . . ?
C50A C49A C48A 122.3(5) . . ?
C50A C49A H49A 118.9 . . ?
C49 C50 C54 120.5(5) . . ?
C51 C50 C49 118.8(4) . . ?
C51 C50 C54 120.7(5) . . ?
O103 C106 H10Q 109.8 . . ?
O103 C106 H10R 109.8 . . ?
O103 C106 C107 109.3(4) . . ?
H10Q C106 H10R 108.3 . . ?
C107 C106 H10Q 109.8 . . ?
C107 C106 H10R 109.8 . . ?
C52 C55 H55A 109.5 . . ?
C52 C55 H55B 109.5 . . ?
C52 C55 H55C 109.5 . . ?
H55A C55 H55B 109.5 . . ?
H55A C55 H55C 109.5 . . ?
H55B C55 H55C 109.5 . . ?
O104 C107 C106 108.5(4) . . ?
O104 C107 H10S 110.0 . . ?
O104 C107 H10T 110.0 . . ?
C106 C107 H10S 110.0 . . ?
C106 C107 H10T 110.0 . . ?
H10S C107 H10T 108.4 . . ?
C70A C75A C78A 120.5(4) . . ?
C74A C75A C70A 119.0(4) . . ?
C74A C75A C78A 120.4(4) . . ?
P1A C26A H26A 107.2 . . ?
C27A C26A P1A 108.6(3) . . ?
C27A C26A H26A 107.2 . . ?
C27A C26A C28A 111.0(5) . . ?
C28A C26A P1A 115.4(4) . . ?
C28A C26A H26A 107.2 . . ?
C20 C24 H24A 109.5 . . ?
C20 C24 H24B 109.5 . . ?
C20 C24 H24C 109.5 . . ?
H24A C24 H24B 109.5 . . ?
H24A C24 H24C 109.5 . . ?
H24B C24 H24C 109.5 . . ?
O203 C206 H20A 110.1 . . ?
O203 C206 H20B 110.1 . . ?
O203 C206 C207 108.0(5) . . ?
H20A C206 H20B 108.4 . . ?
C207 C206 H20A 110.1 . . ?
C207 C206 H20B 110.1 . . ?
C75 C74 H74 118.8 . . ?
C73 C74 C75 122.5(6) . . ?
C73 C74 H74 118.8 . . ?
C71 C72 H72 118.8 . . ?
C73 C72 C71 122.4(5) . . ?
C73 C72 H72 118.8 . . ?
C48A C53A H53D 109.5 . . ?
C48A C53A H53E 109.5 . . ?
C48A C53A H53F 109.5 . . ?
H53D C53A H53E 109.5 . . ?
H53D C53A H53F 109.5 . . ?
H53E C53A H53F 109.5 . . ?
C74 C73 C77 120.9(6) . . ?
C72 C73 C74 117.7(5) . . ?
C72 C73 C77 121.4(6) . . ?
C75 C78 H78A 109.5 . . ?
C75 C78 H78B 109.5 . . ?
C75 C78 H78C 109.5 . . ?
H78A C78 H78B 109.5 . . ?
H78A C78 H78C 109.5 . . ?
H78B C78 H78C 109.5 . . ?
O205 C209 H20C 109.9 . . ?
O205 C209 H20D 109.9 . . ?
O205 C209 C208 109.0(5) . . ?
H20C C209 H20D 108.3 . . ?
C208 C209 H20C 109.9 . . ?
C208 C209 H20D 109.9 . . ?
C20A C24A H24D 109.5 . . ?
C20A C24A H24E 109.5 . . ?
C20A C24A H24F 109.5 . . ?
H24D C24A H24E 109.5 . . ?
H24D C24A H24F 109.5 . . ?
H24E C24A H24F 109.5 . . ?
O201 C201 H20E 110.1 . . ?
O201 C201 H20F 110.1 . . ?
O201 C201 C200 108.2(6) . . ?
H20E C201 H20F 108.4 . . ?
C200 C201 H20E 110.1 . . ?
C200 C201 H20F 110.1 . . ?
C29A C31A H31D 109.5 . . ?
C29A C31A H31E 109.5 . . ?
C29A C31A H31F 109.5 . . ?
H31D C31A H31E 109.5 . . ?
H31D C31A H31F 109.5 . . ?
H31E C31A H31F 109.5 . . ?
O205 C210 H21B 109.9 . . ?
O205 C210 H21C 109.9 . . ?
O205 C210 C211 108.8(5) . . ?
H21B C210 H21C 108.3 . . ?
C211 C210 H21B 109.9 . . ?
C211 C210 H21C 109.9 . . ?
C75A C78A H78D 109.5 . . ?
C75A C78A H78E 109.5 . . ?
C75A C78A H78F 109.5 . . ?
H78D C78A H78E 109.5 . . ?
H78D C78A H78F 109.5 . . ?
H78E C78A H78F 109.5 . . ?
O203 C205 H20G 109.9 . . ?
O203 C205 H20H 109.9 . . ?
O203 C205 C204 108.9(5) . . ?
H20G C205 H20H 108.3 . . ?
C204 C205 H20G 109.9 . . ?
C204 C205 H20H 109.9 . . ?
O202 C204 C205 108.7(5) . . ?
O202 C204 H20I 109.9 . . ?
O202 C204 H20J 109.9 . . ?
C205 C204 H20I 109.9 . . ?
C205 C204 H20J 109.9 . . ?
H20I C204 H20J 108.3 . . ?
C29A C30A H30D 109.5 . . ?
C29A C30A H30E 109.5 . . ?
C29A C30A H30F 109.5 . . ?
H30D C30A H30E 109.5 . . ?
H30D C30A H30F 109.5 . . ?
H30E C30A H30F 109.5 . . ?
O200 C200 C201 110.1(5) . . ?
O200 C200 H20K 109.6 . . ?
O200 C200 H20L 109.6 . . ?
C201 C200 H20K 109.6 . . ?
C201 C200 H20L 109.6 . . ?
H20K C200 H20L 108.2 . . ?
C50 C54 H54A 109.5 . . ?
C50 C54 H54B 109.5 . . ?
C50 C54 H54C 109.5 . . ?
H54A C54 H54B 109.5 . . ?
H54A C54 H54C 109.5 . . ?
H54B C54 H54C 109.5 . . ?
C13A C16A H16D 109.5 . . ?
C13A C16A H16E 109.5 . . ?
C13A C16A H16F 109.5 . . ?
H16D C16A H16E 109.5 . . ?
H16D C16A H16F 109.5 . . ?
H16E C16A H16F 109.5 . . ?
O204 C208 C209 108.9(5) . . ?
O204 C208 H20M 109.9 . . ?
O204 C208 H20N 109.9 . . ?
C209 C208 H20M 109.9 . . ?
C209 C208 H20N 109.9 . . ?
H20M C208 H20N 108.3 . . ?
O204 C207 C206 108.5(4) . . ?
O204 C207 H20O 110.0 . . ?
O204 C207 H20P 110.0 . . ?
C206 C207 H20O 110.0 . . ?
C206 C207 H20P 110.0 . . ?
H20O C207 H20P 108.4 . . ?
C50A C54A H54D 109.5 . . ?
C50A C54A H54E 109.5 . . ?
C50A C54A H54F 109.5 . . ?
H54D C54A H54E 109.5 . . ?
H54D C54A H54F 109.5 . . ?
H54E C54A H54F 109.5 . . ?
O201 C202 H20Q 110.0 . . ?
O201 C202 H20R 110.0 . . ?
O201 C202 C203 108.3(5) . . ?
H20Q C202 H20R 108.4 . . ?
C203 C202 H20Q 110.0 . . ?
C203 C202 H20R 110.0 . . ?
C26A C28A H28D 109.5 . . ?
C26A C28A H28E 109.5 . . ?
C26A C28A H28F 109.5 . . ?
H28D C28A H28E 109.5 . . ?
H28D C28A H28F 109.5 . . ?
H28E C28A H28F 109.5 . . ?
O202 C203 C202 107.6(5) . . ?
O202 C203 H20S 110.2 . . ?
O202 C203 H20T 110.2 . . ?
C202 C203 H20S 110.2 . . ?
C202 C203 H20T 110.2 . . ?
H20S C203 H20T 108.5 . . ?
O200 C211 C210 109.9(5) . . ?
O200 C211 H21D 109.7 . . ?
O200 C211 H21E 109.7 . . ?
C210 C211 H21D 109.7 . . ?
C210 C211 H21E 109.7 . . ?
H21D C211 H21E 108.2 . . ?
P2A C56A H56A 107.5 . . ?
C57A C56A P2A 111.8(7) . . ?
C57A C56A H56A 107.5 . . ?
C57A C56A C58A 119.5(8) . . ?
C58A C56A P2A 102.6(6) . . ?
C58A C56A H56A 107.5 . . ?
C73 C77 H77A 109.5 . . ?
C73 C77 H77B 109.5 . . ?
C73 C77 H77C 109.5 . . ?
H77A C77 H77B 109.5 . . ?
H77A C77 H77C 109.5 . . ?
H77B C77 H77C 109.5 . . ?
H61D C61A H61E 109.5 . . ?
H61D C61A H61F 109.5 . . ?
H61E C61A H61F 109.5 . . ?
C59A C61A H61D 109.5 . . ?
C59A C61A H61E 109.5 . . ?
C59A C61A H61F 109.5 . . ?
P2A C59A H59A 109.6 . . ?
C61A C59A P2A 116.8(7) . . ?
C61A C59A H59A 109.6 . . ?
C61A C59A C60A 99.8(7) . . ?
C60A C59A P2A 111.0(6) . . ?
C60A C59A H59A 109.6 . . ?
C56A C57A H57D 109.5 . . ?
C56A C57A H57E 109.5 . . ?
C56A C57A H57F 109.5 . . ?
H57D C57A H57E 109.5 . . ?
H57D C57A H57F 109.5 . . ?
H57E C57A H57F 109.5 . . ?
C59A C60A H60D 109.5 . . ?
C59A C60A H60E 109.5 . . ?
C59A C60A H60F 109.5 . . ?
H60D C60A H60E 109.5 . . ?
H60D C60A H60F 109.5 . . ?
H60E C60A H60F 109.5 . . ?
C56A C58A H58D 109.5 . . ?
C56A C58A H58E 109.5 . . ?
C56A C58A H58F 109.5 . . ?
H58D C58A H58E 109.5 . . ?
H58D C58A H58F 109.5 . . ?
H58E C58A H58F 109.5 . . ?

loop_
_geom_bond_atom_site_label_1
_geom_bond_atom_site_label_2
_geom_bond_distance
_geom_bond_site_symmetry_2
_geom_bond_publ_flag
La1 P2 3.1604(10) . ?
La1 P1 3.2396(11) . ?
La1 O70 2.283(3) . ?
La1 N1 2.440(3) . ?
La1 N2 2.498(3) . ?
La1 C17 2.938(4) . ?
La1 C22 2.993(4) . ?
La1 C25 2.653(4) . ?
La1A P1A 3.2093(11) . ?
La1A P2A 3.2013(13) . ?
La1A O70A 2.250(3) . ?
La1A N1A 2.439(3) . ?
La1A N2A 2.489(4) . ?
La1A C17A 2.974(4) . ?
La1A C22A 3.037(4) . ?
La1A C25A 2.662(4) . ?
K1 O100 2.886(3) . ?
K1 O105 2.758(3) . ?
K1 O102 2.893(3) . ?
K1 O104 2.841(3) . ?
K1 O101 2.820(3) . ?
K1 O103 2.841(3) . ?
K1 C21 3.386(5) . ?
K1 C22 3.313(4) . ?
K1A O203 2.802(3) . ?
K1A O204 2.736(4) . ?
K1A O205 2.815(4) . ?
K1A O201 2.886(4) . ?
K1A O202 2.872(4) . ?
K1A O200 2.760(4) . ?
K1A C21A 3.380(5) . ?
K1A C22A 3.278(4) . ?
P2 C56 1.867(5) . ?
P2 C59 1.853(4) . ?
P2 C41 1.830(4) . ?
P1 C29 1.859(4) . ?
P1 C11 1.818(4) . ?
P1 C26 1.867(4) . ?
P1A C11A 1.817(4) . ?
P1A C29A 1.838(5) . ?
P1A C26A 1.876(5) . ?
P2A C41A 1.822(5) . ?
P2A C56A 1.992(8) . ?
P2A C59A 1.732(9) . ?
O70 C70 1.336(5) . ?
O100 C111 1.431(5) . ?
O100 C100 1.415(5) . ?
O105 C110 1.422(6) . ?
O105 C109 1.422(6) . ?
O102 C104 1.413(5) . ?
O102 C103 1.412(5) . ?
O70A C70A 1.339(5) . ?
O104 C108 1.425(6) . ?
O104 C107 1.420(6) . ?
O101 C101 1.423(6) . ?
O101 C102 1.427(5) . ?
O103 C105 1.425(6) . ?
O103 C106 1.418(6) . ?
N1 C17 1.423(5) . ?
N1 C10 1.368(5) . ?
O203 C206 1.425(7) . ?
O203 C205 1.414(7) . ?
O204 C208 1.425(7) . ?
O204 C207 1.422(7) . ?
N2 C40 1.386(5) . ?
N2 C47 1.426(5) . ?
O205 C209 1.406(8) . ?
O205 C210 1.438(7) . ?
N1A C17A 1.427(5) . ?
N1A C10A 1.368(5) . ?
O201 C201 1.407(7) . ?
O201 C202 1.418(8) . ?
O202 C204 1.412(7) . ?
O202 C203 1.419(7) . ?
O200 C200 1.428(8) . ?
O200 C211 1.402(8) . ?
N2A C47A 1.430(6) . ?
N2A C40A 1.383(5) . ?
C40 C41 1.429(5) . ?
C40 C45 1.415(6) . ?
C11A C10A 1.428(6) . ?
C11A C12A 1.394(6) . ?
C17 C22 1.432(6) . ?
C17 C18 1.406(6) . ?
C29 H29 1.0000 . ?
C29 C30 1.525(7) . ?
C29 C31 1.529(7) . ?
C21 H21 0.9500 . ?
C21 C22 1.410(6) . ?
C21 C20 1.381(7) . ?
C22 C25 1.449(6) . ?
C56 H56 1.0000 . ?
C56 C58 1.521(6) . ?
C56 C57 1.523(6) . ?
C59 H59 1.0000 . ?
C59 C60 1.532(6) . ?
C59 C61 1.518(7) . ?
C18A C19A 1.396(6) . ?
C18A C17A 1.395(6) . ?
C18A C23A 1.502(6) . ?
C71A C72A 1.390(6) . ?
C71A C70A 1.409(6) . ?
C71A C76A 1.507(6) . ?
C70 C75 1.403(7) . ?
C70 C71 1.403(7) . ?
C15 H15 0.9500 . ?
C15 C14 1.383(6) . ?
C15 C10 1.411(6) . ?
C13 C14 1.385(6) . ?
C13 C12 1.390(6) . ?
C13 C16 1.512(6) . ?
C19A H19A 0.9500 . ?
C19A C20A 1.385(7) . ?
C11 C10 1.423(6) . ?
C11 C12 1.396(6) . ?
C17A C22A 1.433(6) . ?
C47 C48 1.406(6) . ?
C47 C52 1.400(6) . ?
C14 H14 0.9500 . ?
C58 H58A 0.9800 . ?
C58 H58B 0.9800 . ?
C58 H58C 0.9800 . ?
C41 C42 1.386(6) . ?
C42 H42 0.9500 . ?
C42 C43 1.390(6) . ?
C12 H12 0.9500 . ?
C18 C19 1.393(6) . ?
C18 C23 1.500(6) . ?
C72A H72A 0.9500 . ?
C72A C73A 1.390(7) . ?
C10A C15A 1.410(6) . ?
C44A H44A 0.9500 . ?
C44A C43A 1.388(6) . ?
C44A C45A 1.376(6) . ?
C25 H25A 0.9900 . ?
C25 H25B 0.9900 . ?
C52A C47A 1.388(6) . ?
C52A C51A 1.400(6) . ?
C52A C55A 1.517(6) . ?
C47A C48A 1.392(7) . ?
C19 H19 0.9500 . ?
C19 C20 1.395(7) . ?
C40A C45A 1.414(6) . ?
C40A C41A 1.422(6) . ?
C20 C24 1.507(6) . ?
C73A C77A 1.507(6) . ?
C73A C74A 1.380(7) . ?
C43A C42A 1.387(6) . ?
C43A C46A 1.514(6) . ?
C70A C75A 1.404(6) . ?
C43 C44 1.392(6) . ?
C43 C46 1.511(6) . ?
C48A C49A 1.400(7) . ?
C48A C53A 1.501(7) . ?
C20A C21A 1.380(7) . ?
C20A C24A 1.525(7) . ?
C111 H11A 0.9900 . ?
C111 H11B 0.9900 . ?
C111 C110 1.486(7) . ?
C26 H26 1.0000 . ?
C26 C27 1.534(6) . ?
C26 C28 1.528(6) . ?
C45A H45A 0.9500 . ?
C48 C53 1.498(7) . ?
C48 C49 1.403(6) . ?
C23 H23A 0.9800 . ?
C23 H23B 0.9800 . ?
C23 H23C 0.9800 . ?
C21A H21A 0.9500 . ?
C21A C22A 1.423(6) . ?
C60 H60A 0.9800 . ?
C60 H60B 0.9800 . ?
C60 H60C 0.9800 . ?
C42A H42A 0.9500 . ?
C42A C41A 1.397(6) . ?
C53 H53A 0.9800 . ?
C53 H53B 0.9800 . ?
C53 H53C 0.9800 . ?
C52 C51 1.394(6) . ?
C52 C55 1.506(7) . ?
C61 H61A 0.9800 . ?
C61 H61B 0.9800 . ?
C61 H61C 0.9800 . ?
C110 H11C 0.9900 . ?
C110 H11D 0.9900 . ?
C51A H51A 0.9500 . ?
C51A C50A 1.374(7) . ?
C77A H77D 0.9800 . ?
C77A H77E 0.9800 . ?
C77A H77F 0.9800 . ?
C23A H23D 0.9800 . ?
C23A H23E 0.9800 . ?
C23A H23F 0.9800 . ?
C27 H27A 0.9800 . ?
C27 H27B 0.9800 . ?
C27 H27C 0.9800 . ?
C76A H76D 0.9800 . ?
C76A H76E 0.9800 . ?
C76A H76F 0.9800 . ?
C75 C74 1.393(7) . ?
C75 C78 1.503(7) . ?
C30 H30A 0.9800 . ?
C30 H30B 0.9800 . ?
C30 H30C 0.9800 . ?
C71 C76 1.498(7) . ?
C71 C72 1.398(7) . ?
C22A C25A 1.448(6) . ?
C45 H45 0.9500 . ?
C45 C44 1.375(6) . ?
C104 H10A 0.9900 . ?
C104 H10B 0.9900 . ?
C104 C105 1.496(7) . ?
C12A H12A 0.9500 . ?
C12A C13A 1.395(6) . ?
C103 H10C 0.9900 . ?
C103 H10D 0.9900 . ?
C103 C102 1.495(7) . ?
C15A H15A 0.9500 . ?
C15A C14A 1.385(7) . ?
C101 H10E 0.9900 . ?
C101 H10F 0.9900 . ?
C101 C100 1.502(7) . ?
C25A H25C 0.9900 . ?
C25A H25D 0.9900 . ?
C31 H31A 0.9800 . ?
C31 H31B 0.9800 . ?
C31 H31C 0.9800 . ?
C105 H10G 0.9900 . ?
C105 H10H 0.9900 . ?
C102 H10I 0.9900 . ?
C102 H10J 0.9900 . ?
C55A H55D 0.9800 . ?
C55A H55E 0.9800 . ?
C55A H55F 0.9800 . ?
C44 H44 0.9500 . ?
C100 H10K 0.9900 . ?
C100 H10L 0.9900 . ?
C13A C14A 1.384(7) . ?
C13A C16A 1.510(7) . ?
C76 H76A 0.9800 . ?
C76 H76B 0.9800 . ?
C76 H76C 0.9800 . ?
C28 H28A 0.9800 . ?
C28 H28B 0.9800 . ?
C28 H28C 0.9800 . ?
C14A H14A 0.9500 . ?
C49 H49 0.9500 . ?
C49 C50 1.382(7) . ?
C57 H57A 0.9800 . ?
C57 H57B 0.9800 . ?
C57 H57C 0.9800 . ?
C74A H74A 0.9500 . ?
C74A C75A 1.394(7) . ?
C16 H16A 0.9800 . ?
C16 H16B 0.9800 . ?
C16 H16C 0.9800 . ?
C50A C49A 1.383(8) . ?
C50A C54A 1.511(7) . ?
C108 H10M 0.9900 . ?
C108 H10N 0.9900 . ?
C108 C109 1.496(8) . ?
C46A H46D 0.9800 . ?
C46A H46E 0.9800 . ?
C46A H46F 0.9800 . ?
C109 H10O 0.9900 . ?
C109 H10P 0.9900 . ?
C51 H51 0.9500 . ?
C51 C50 1.377(7) . ?
C29A H29A 1.0000 . ?
C29A C31A 1.536(7) . ?
C29A C30A 1.528(9) . ?
C27A H27D 0.9800 . ?
C27A H27E 0.9800 . ?
C27A H27F 0.9800 . ?
C27A C26A 1.517(7) . ?
C46 H46A 0.9800 . ?
C46 H46B 0.9800 . ?
C46 H46C 0.9800 . ?
C49A H49A 0.9500 . ?
C50 C54 1.519(7) . ?
C106 H10Q 0.9900 . ?
C106 H10R 0.9900 . ?
C106 C107 1.489(8) . ?
C55 H55A 0.9800 . ?
C55 H55B 0.9800 . ?
C55 H55C 0.9800 . ?
C107 H10S 0.9900 . ?
C107 H10T 0.9900 . ?
C75A C78A 1.511(7) . ?
C26A H26A 1.0000 . ?
C26A C28A 1.538(7) . ?
C24 H24A 0.9800 . ?
C24 H24B 0.9800 . ?
C24 H24C 0.9800 . ?
C206 H20A 0.9900 . ?
C206 H20B 0.9900 . ?
C206 C207 1.486(9) . ?
C74 H74 0.9500 . ?
C74 C73 1.378(8) . ?
C72 H72 0.9500 . ?
C72 C73 1.375(8) . ?
C53A H53D 0.9800 . ?
C53A H53E 0.9800 . ?
C53A H53F 0.9800 . ?
C73 C77 1.520(8) . ?
C78 H78A 0.9800 . ?
C78 H78B 0.9800 . ?
C78 H78C 0.9800 . ?
C209 H20C 0.9900 . ?
C209 H20D 0.9900 . ?
C209 C208 1.503(9) . ?
C24A H24D 0.9800 . ?
C24A H24E 0.9800 . ?
C24A H24F 0.9800 . ?
C201 H20E 0.9900 . ?
C201 H20F 0.9900 . ?
C201 C200 1.471(10) . ?
C31A H31D 0.9800 . ?
C31A H31E 0.9800 . ?
C31A H31F 0.9800 . ?
C210 H21B 0.9900 . ?
C210 H21C 0.9900 . ?
C210 C211 1.487(10) . ?
C78A H78D 0.9800 . ?
C78A H78E 0.9800 . ?
C78A H78F 0.9800 . ?
C205 H20G 0.9900 . ?
C205 H20H 0.9900 . ?
C205 C204 1.480(9) . ?
C204 H20I 0.9900 . ?
C204 H20J 0.9900 . ?
C30A H30D 0.9800 . ?
C30A H30E 0.9800 . ?
C30A H30F 0.9800 . ?
C200 H20K 0.9900 . ?
C200 H20L 0.9900 . ?
C54 H54A 0.9800 . ?
C54 H54B 0.9800 . ?
C54 H54C 0.9800 . ?
C16A H16D 0.9800 . ?
C16A H16E 0.9800 . ?
C16A H16F 0.9800 . ?
C208 H20M 0.9900 . ?
C208 H20N 0.9900 . ?
C207 H20O 0.9900 . ?
C207 H20P 0.9900 . ?
C54A H54D 0.9800 . ?
C54A H54E 0.9800 . ?
C54A H54F 0.9800 . ?
C202 H20Q 0.9900 . ?
C202 H20R 0.9900 . ?
C202 C203 1.486(10) . ?
C28A H28D 0.9800 . ?
C28A H28E 0.9800 . ?
C28A H28F 0.9800 . ?
C203 H20S 0.9900 . ?
C203 H20T 0.9900 . ?
C211 H21D 0.9900 . ?
C211 H21E 0.9900 . ?
C56A H56A 1.0000 . ?
C56A C57A 1.355(11) . ?
C56A C58A 1.627(13) . ?
C77 H77A 0.9800 . ?
C77 H77B 0.9800 . ?
C77 H77C 0.9800 . ?
C61A H61D 0.9800 . ?
C61A H61E 0.9800 . ?
C61A H61F 0.9800 . ?
C61A C59A 1.426(11) . ?
C59A H59A 1.0000 . ?
C59A C60A 1.632(12) . ?
C57A H57D 0.9800 . ?
C57A H57E 0.9800 . ?
C57A H57F 0.9800 . ?
C60A H60D 0.9800 . ?
C60A H60E 0.9800 . ?
C60A H60F 0.9800 . ?
C58A H58D 0.9800 . ?
C58A H58E 0.9800 . ?
C58A H58F 0.9800 . ?

loop_
_smtbx_masks_void_nr
_smtbx_masks_void_average_x
_smtbx_masks_void_average_y
_smtbx_masks_void_average_z
_smtbx_masks_void_volume
_smtbx_masks_void_count_electrons
_smtbx_masks_void_content
1 -0.993 -0.769 0.000 1318.7 160.9 ?
2 -0.026 0.155 0.582 54.3 0.0 ?
3 -0.014 0.252 0.815 7.3 0.0 ?
4 0.069 0.370 0.426 8.2 0.0 ?
5 -0.069 0.630 0.574 8.2 0.0 ?
6 0.014 0.748 0.185 7.3 0.0 ?
7 0.026 0.845 0.418 54.3 0.0 ?
8 0.220 0.368 0.529 9.7 0.0 ?
9 0.500 0.500 0.500 29.4 0.0 ?
10 0.500 0.104 0.348 7.3 0.0 ?
11 0.500 0.896 0.652 7.3 0.0 ?
12 0.780 0.632 0.471 9.7 0.0 ?
